data_4347010
loop_
_publ_author_name
'Ohtani, Ryo'
'Egawa, Saki'
'Nakaya, Manabu'
'Ohmagari, Hitomi'
'Nakamura, Masaaki'
'Lindoy, Leonard F.'
'Hayami, Shinya'

_publ_section_title
;
 Metal Dilution Effects on the Reverse Spin Transition in Mixed Crystals
 of Type [Co(1-x)Zn(x)(C16-terpy)2](BF4)2 (x = 0.1-0.7).
;
_journal_issue 7
_journal_name_full 'Inorganic chemistry'
_journal_page_first 3332
_journal_page_last 3337
_journal_paper_doi 10.1021/acs.inorgchem.5b02582
_journal_volume 55
_journal_year 2016
_chemical_formula_moiety 'C64 H92 B2 Co0.8 F8 N6 O3.25 Zn0.2'
_chemical_formula_sum 'C64 H92 B2 Co0.8 F8 N6 O3.25 Zn0.2'
_chemical_formula_weight 1231.30
_space_group_crystal_system triclinic
_space_group_IT_number 2
_space_group_name_Hall '-P 1'
_space_group_name_H-M_alt 'P -1'
_atom_sites_solution_hydrogens geom
_atom_sites_solution_primary direct
_atom_sites_solution_secondary difmap
_cell_angle_alpha 111.7229(13)
_cell_angle_beta 94.2359(14)
_cell_angle_gamma 93.0281(14)
_cell_formula_units_Z 2
_cell_length_a 8.8166(5)
_cell_length_b 20.0524(9)
_cell_length_c 20.1719(9)
_cell_measurement_reflns_used 22769
_cell_measurement_temperature 200
_cell_measurement_theta_max 27.48
_cell_measurement_theta_min 3.00
_cell_volume 3291.6(3)
_computing_cell_refinement 'RAPID AUTO'
_computing_data_collection 'RAPID AUTO (Rigaku, ????)'
_computing_data_reduction 'RAPID AUTO'
_computing_molecular_graphics 'CrystalStructure 4.1'
_computing_publication_material 'CrystalStructure 4.1 (Rigaku, 2014)'
_computing_structure_refinement 'SHELXL2013 (Sheldrick, 2008)'
_computing_structure_solution 'SIR2004 (Burla, et al., 2005)'
_diffrn_ambient_temperature 200
_diffrn_detector_area_resol_mean 10.000
_diffrn_measured_fraction_theta_full 0.998
_diffrn_measured_fraction_theta_max 0.994
_diffrn_measurement_device_type 'Rigaku R-AXIS RAPID'
_diffrn_measurement_method \w
_diffrn_radiation_type 'Mo K\a'
_diffrn_radiation_wavelength 0.71075
_diffrn_reflns_av_R_equivalents 0.0305
_diffrn_reflns_Laue_measured_fraction_full 0.998
_diffrn_reflns_Laue_measured_fraction_max 0.994
_diffrn_reflns_limit_h_max 11
_diffrn_reflns_limit_h_min -11
_diffrn_reflns_limit_k_max 23
_diffrn_reflns_limit_k_min -26
_diffrn_reflns_limit_l_max 26
_diffrn_reflns_limit_l_min -25
_diffrn_reflns_number 32233
_diffrn_reflns_point_group_measured_fraction_full 0.998
_diffrn_reflns_point_group_measured_fraction_max 0.994
_diffrn_reflns_theta_full 25.242
_diffrn_reflns_theta_max 27.479
_diffrn_reflns_theta_min 3.001
_diffrn_standards_number 0
_exptl_absorpt_coefficient_mu 0.354
_exptl_absorpt_correction_T_max 0.986
_exptl_absorpt_correction_T_min 0.716
_exptl_absorpt_correction_type multi-scan
_exptl_absorpt_process_details 'ABSCOR (Rigaku, 1995)'
_exptl_crystal_colour orange
_exptl_crystal_density_diffrn 1.242
_exptl_crystal_density_method 'not measured'
_exptl_crystal_description platelet
_exptl_crystal_F_000 1307.20
_exptl_crystal_size_max 0.350
_exptl_crystal_size_mid 0.350
_exptl_crystal_size_min 0.040
_refine_diff_density_max 0.81
_refine_diff_density_min -1.05
_refine_ls_extinction_method none
_refine_ls_goodness_of_fit_ref 1.112
_refine_ls_hydrogen_treatment mixed
_refine_ls_number_parameters 787
_refine_ls_number_reflns 15022
_refine_ls_number_restraints 0
_refine_ls_R_factor_all 0.0930
_refine_ls_R_factor_gt 0.0680
_refine_ls_shift/su_max 0.000
_refine_ls_structure_factor_coef Fsqd
_refine_ls_weighting_details 'w = 1/[\s^2^(Fo^2^)+(0.1274P)^2^+0.0000P] where P=(Fo^2^+2Fc^2^)/3'
_refine_ls_weighting_scheme calc
_refine_ls_wR_factor_gt 0.1984
_refine_ls_wR_factor_ref 0.2151
_reflns_number_gt 10001
_reflns_number_total 15022
_reflns_threshold_expression F^2^>2.0\s(F^2^)
_cod_data_source_file ic5b02582_si_003.cif
_cod_data_source_block CoZn(terpy-OC16)BF4
_cod_database_code 4347010
_shelxl_res_file
;

    shelxl.res created by SHELXL-2014/7

TITL CoZn(terpy-OC16)BF4
CELL  0.71075 8.81660 20.05242 20.17190 111.72290 94.23590 93.02810
ZERR  2 0.00045 0.00088 0.00094 0.00130 0.00140 0.00140
LATT 1
SFAC C H N B F CO ZN O
UNIT 128 184 12 4 16 1.600000 0.400000 6.500000
L.S. 20
FMAP 2
PLAN -10
WPDB -2
HTAB
BOND $H
CONF
LIST 4
TEMP -73.0
ACTA
SIZE 0.350 0.350 0.040
WGHT    0.127400
FVAR       0.64363
ZN1   7    1.011811    0.238290    0.511297    10.20000    0.02224
CO1   6    1.024767    0.247694    0.523789    10.80000    0.03265
F1    5    0.713472    0.394371    0.303182    11.00000    0.10025    0.18361 =
         0.12185    0.03100    0.01173    0.06400
F2    5    0.511813    0.450852    0.284737    11.00000    0.10147    0.15111 =
         0.16278    0.10791    0.00188    0.03368
F3    5    0.644113    0.485944    0.389733    11.00000    0.23622    0.12603 =
         0.14877    0.03295   -0.00921    0.10966
F4    5    0.513747    0.369983    0.326977    10.50000    0.40935    0.06794 =
         0.23975    0.06850    0.22778   -0.00176
F5    5    0.504108    0.401046    0.368376    10.50000    0.08511    0.33171 =
         0.23291    0.24388    0.03310    0.00649
F6    5    1.547738    0.086885    0.655428    11.00000    0.09898    0.16268 =
         0.39947    0.18528    0.02309    0.03929
F7    5    1.570264    0.203278    0.673589    11.00000    0.32698    0.13419 =
         0.13107    0.04802    0.04215   -0.12214
F8    5    1.355306    0.135765    0.621967    11.00000    0.13295    0.19672 =
         0.21835    0.10071    0.00025    0.06652
F9    5    1.529588    0.112683    0.575740    10.50000    0.27109    0.15167 =
         0.12742    0.05648    0.02762    0.12151
F10   5    1.423212    0.148485    0.722026    10.50000    0.15353    0.08805 =
         0.09384    0.03462    0.05986   -0.01980
O1    8    1.048499    0.463667    0.375619    11.00000    0.05816    0.05338 =
         0.06667    0.03953    0.02290    0.01295
O2    8    0.900952    0.053314    0.689604    11.00000    0.05952    0.04607 =
         0.04657    0.02778    0.00744    0.00095
O3    8    0.752216    0.248318    0.296889    11.00000    0.13934    0.08161 =
         0.08522    0.04965    0.03181    0.03578
O4    8    1.453667    0.031104    0.483809    10.25000    0.05083    0.03860 =
         0.04117    0.02054    0.01327    0.00309
N1    3    0.813929    0.296722    0.542801    11.00000    0.03752    0.03698 =
         0.03930    0.01652    0.00800    0.00336
N2    3    1.031936    0.315114    0.470036    11.00000    0.03275    0.03842 =
         0.04067    0.01902    0.00840    0.00613
N3    3    1.232576    0.226159    0.472986    11.00000    0.03544    0.03825 =
         0.04305    0.01860    0.00425    0.00404
N4    3    0.902937    0.150502    0.439589    11.00000    0.03591    0.03582 =
         0.04343    0.01892    0.00905    0.00464
N5    3    0.998783    0.175980    0.571841    11.00000    0.03440    0.03822 =
         0.04046    0.01873    0.00734    0.00453
N6    3    1.133358    0.306349    0.626906    11.00000    0.03567    0.04208 =
         0.04700    0.02075    0.01076    0.00672
C1    1    0.706292    0.283603    0.580629    11.00000    0.04364    0.04287 =
         0.04335    0.01935    0.01196    0.00027
AFIX  43
H1    2    0.719738    0.247702    0.600270    11.00000   -1.20000
AFIX   0
C2    1    0.575924    0.320131    0.592421    11.00000    0.04148    0.04705 =
         0.05162    0.01924    0.01591    0.00204
AFIX  43
H2    2    0.501455    0.309258    0.619482    11.00000   -1.20000
AFIX   0
C3    1    0.555551    0.372506    0.564379    11.00000    0.03759    0.05349 =
         0.06047    0.02012    0.01524    0.01143
AFIX  43
H3    2    0.467561    0.398700    0.572330    11.00000   -1.20000
AFIX   0
C4    1    0.666054    0.386382    0.524212    11.00000    0.03975    0.04571 =
         0.05110    0.02221    0.01087    0.00923
AFIX  43
H4    2    0.653907    0.421489    0.503434    11.00000   -1.20000
AFIX   0
C5    1    0.794570    0.347823    0.515113    11.00000    0.03752    0.03768 =
         0.03771    0.01550    0.00615    0.00448
C6    1    0.920915    0.359740    0.474598    11.00000    0.03528    0.03484 =
         0.04134    0.01498    0.00784    0.00571
C7    1    0.927970    0.410362    0.443388    11.00000    0.04198    0.04289 =
         0.05157    0.02621    0.01311    0.00920
AFIX  43
H7    2    0.850003    0.442261    0.447915    11.00000   -1.20000
AFIX   0
C8    1    1.050967    0.413918    0.405231    11.00000    0.04702    0.04424 =
         0.04888    0.02664    0.01068    0.00487
C9    1    1.166014    0.367052    0.399575    11.00000    0.04216    0.04345 =
         0.04554    0.02302    0.01343    0.00572
AFIX  43
H9    2    1.250989    0.368587    0.373674    11.00000   -1.20000
AFIX   0
C10   1    1.151085    0.318428    0.433182    11.00000    0.03524    0.04005 =
         0.03709    0.01785    0.00826    0.00541
C11   1    1.264096    0.265600    0.432585    11.00000    0.03269    0.03912 =
         0.04181    0.01568    0.00683    0.00384
C12   1    1.390461    0.256256    0.394458    11.00000    0.03787    0.05107 =
         0.05156    0.02004    0.01291    0.00582
AFIX  43
H12   2    1.409226    0.284095    0.366236    11.00000   -1.20000
AFIX   0
C13   1    1.489618    0.205909    0.397747    11.00000    0.03892    0.05852 =
         0.06234    0.01760    0.01392    0.01203
AFIX  43
H13   2    1.576169    0.198265    0.371294    11.00000   -1.20000
AFIX   0
C14   1    1.460637    0.167219    0.439925    11.00000    0.03765    0.05178 =
         0.06780    0.01975    0.00477    0.01563
AFIX  43
H14   2    1.528187    0.133202    0.443877    11.00000   -1.20000
AFIX   0
C15   1    1.331577    0.178510    0.476592    11.00000    0.04474    0.04013 =
         0.05679    0.02078    0.00328    0.00806
AFIX  43
H15   2    1.312188    0.151459    0.505498    11.00000   -1.20000
AFIX   0
C16   1    1.159074    0.464626    0.325486    11.00000    0.05688    0.04926 =
         0.04996    0.02947    0.01675    0.01039
AFIX  23
H16A  2    1.156140    0.417028    0.285864    11.00000   -1.20000
H16B  2    1.263876    0.477935    0.350137    11.00000   -1.20000
AFIX   0
C17   1    1.108535    0.520985    0.297991    11.00000    0.05550    0.04630 =
         0.04753    0.02544    0.00973    0.00381
AFIX  23
H17A  2    1.096639    0.565493    0.339586    11.00000   -1.20000
H17B  2    1.006945    0.503965    0.270526    11.00000   -1.20000
AFIX   0
C18   1    1.216711    0.539763    0.250077    11.00000    0.06050    0.04497 =
         0.04794    0.02534    0.01364    0.00704
AFIX  23
H18A  2    1.319914    0.555655    0.276108    11.00000   -1.20000
H18B  2    1.224482    0.496662    0.206370    11.00000   -1.20000
AFIX   0
C19   1    1.155804    0.599462    0.229457    11.00000    0.05760    0.05845 =
         0.05630    0.03541    0.01082    0.00747
AFIX  23
H19A  2    1.130168    0.638195    0.273462    11.00000   -1.20000
H19B  2    1.059828    0.580095    0.197595    11.00000   -1.20000
AFIX   0
C20   1    1.263631    0.632854    0.191689    11.00000    0.06502    0.05120 =
         0.05691    0.03226    0.01695    0.00827
AFIX  23
H20A  2    1.356840    0.655949    0.224483    11.00000   -1.20000
H20B  2    1.294529    0.594340    0.148863    11.00000   -1.20000
AFIX   0
C21   1    1.188719    0.688427    0.169020    11.00000    0.06209    0.06290 =
         0.06836    0.04368    0.01429    0.01067
AFIX  23
H21A  2    1.096181    0.664461    0.136087    11.00000   -1.20000
H21B  2    1.155068    0.725542    0.212114    11.00000   -1.20000
AFIX   0
C22   1    1.286783    0.725935    0.132447    11.00000    0.06290    0.06107 =
         0.06890    0.04133    0.01525    0.01084
AFIX  23
H22A  2    1.328853    0.689255    0.091718    11.00000   -1.20000
H22B  2    1.373621    0.754866    0.166804    11.00000   -1.20000
AFIX   0
C23   1    1.196968    0.775063    0.104924    11.00000    0.06649    0.05693 =
         0.06828    0.04012    0.01612    0.01019
AFIX  23
H23A  2    1.105301    0.746613    0.074072    11.00000   -1.20000
H23B  2    1.161604    0.813600    0.146415    11.00000   -1.20000
AFIX   0
C24   1    1.285854    0.809915    0.062505    11.00000    0.06134    0.05594 =
         0.06714    0.03731    0.01231    0.00493
AFIX  23
H24A  2    1.372502    0.841909    0.094464    11.00000   -1.20000
H24B  2    1.328540    0.771766    0.023240    11.00000   -1.20000
AFIX   0
C25   1    1.190101    0.853331    0.030730    11.00000    0.06123    0.05537 =
         0.06431    0.03824    0.00474   -0.00205
AFIX  23
H25A  2    1.146371    0.891040    0.069985    11.00000   -1.20000
H25B  2    1.104125    0.821158   -0.001608    11.00000   -1.20000
AFIX   0
C26   1    1.278718    0.889220   -0.011196    11.00000    0.06303    0.05713 =
         0.06057    0.03558    0.01043    0.00671
AFIX  23
H26A  2    1.370538    0.917482    0.019673    11.00000   -1.20000
H26B  2    1.313681    0.851235   -0.053256    11.00000   -1.20000
AFIX   0
C27   1    1.187612    0.938624   -0.037043    11.00000    0.05748    0.06301 =
         0.05997    0.04038    0.00513    0.00354
AFIX  23
H27A  2    1.144093    0.973802    0.004275    11.00000   -1.20000
H27B  2    1.101552    0.909570   -0.071861    11.00000   -1.20000
AFIX   0
C28   1    1.282563    0.979486   -0.072392    11.00000    0.05661    0.06240 =
         0.05754    0.03743    0.00572    0.00440
AFIX  23
H28A  2    1.370215    1.007294   -0.037899    11.00000   -1.20000
H28B  2    1.324018    0.944112   -0.114283    11.00000   -1.20000
AFIX   0
C29   1    1.195259    1.030870   -0.097198    11.00000    0.05469    0.06751 =
         0.06141    0.04175    0.00297    0.00363
AFIX  23
H29A  2    1.113238    1.002576   -0.134943    11.00000   -1.20000
H29B  2    1.146172    1.063588   -0.056313    11.00000   -1.20000
AFIX   0
C30   1    1.293830    1.075872   -0.126392    11.00000    0.06086    0.06612 =
         0.06216    0.04002    0.00425    0.00244
AFIX  23
H30A  2    1.375749    1.104317   -0.088665    11.00000   -1.20000
H30B  2    1.342964    1.043239   -0.167311    11.00000   -1.20000
AFIX   0
C31   1    1.205659    1.126715   -0.150969    11.00000    0.08629    0.08487 =
         0.08385    0.06022    0.00732    0.00831
AFIX  33
H31A  2    1.275338    1.154110   -0.169149    11.00000   -1.20000
H31B  2    1.125866    1.098915   -0.189191    11.00000   -1.20000
H31C  2    1.158678    1.160043   -0.110482    11.00000   -1.20000
AFIX   0
C32   1    0.862614    0.140767    0.371169    11.00000    0.04402    0.04607 =
         0.04110    0.02117    0.00913    0.00790
AFIX  43
H32   2    0.887563    0.178747    0.355361    11.00000   -1.20000
AFIX   0
C33   1    0.786222    0.077767    0.322618    11.00000    0.04832    0.05988 =
         0.04195    0.01967    0.00497    0.00694
AFIX  43
H33   2    0.759790    0.072586    0.274341    11.00000   -1.20000
AFIX   0
C34   1    0.748588    0.022158    0.345246    11.00000    0.05027    0.04788 =
         0.04881    0.01429    0.00298    0.00197
AFIX  43
H34   2    0.695452   -0.021552    0.312822    11.00000   -1.20000
AFIX   0
C35   1    0.789879    0.031400    0.416173    11.00000    0.04153    0.04206 =
         0.04850    0.01876    0.00548    0.00098
AFIX  43
H35   2    0.766318   -0.005992    0.432984    11.00000   -1.20000
AFIX   0
C36   1    0.866189    0.096331    0.461912    11.00000    0.03164    0.03882 =
         0.03983    0.01626    0.00685    0.00626
C37   1    0.916393    0.112714    0.538864    11.00000    0.03341    0.03941 =
         0.04221    0.01740    0.00905    0.00771
C38   1    0.880170    0.067340    0.574946    11.00000    0.03968    0.03454 =
         0.04588    0.01705    0.00637    0.00047
AFIX  43
H38   2    0.823012    0.022134    0.550603    11.00000   -1.20000
AFIX   0
C39   1    0.930139    0.090249    0.647387    11.00000    0.04244    0.04376 =
         0.04740    0.02514    0.00962    0.00767
C40   1    1.016127    0.156095    0.680940    11.00000    0.04502    0.04809 =
         0.04192    0.02413    0.00541    0.00684
AFIX  43
H40   2    1.051832    0.172221    0.730383    11.00000   -1.20000
AFIX   0
C41   1    1.049257    0.197920    0.641761    11.00000    0.03554    0.04118 =
         0.04235    0.01955    0.00514    0.00672
C42   1    1.137488    0.269688    0.671129    11.00000    0.03882    0.04101 =
         0.04284    0.01719    0.00838    0.00687
C43   1    1.219056    0.297530    0.738470    11.00000    0.05242    0.05390 =
         0.04386    0.01717    0.00421    0.00670
AFIX  43
H43   2    1.221645    0.270659    0.768618    11.00000   -1.20000
AFIX   0
C44   1    1.296551    0.365204    0.760844    11.00000    0.05213    0.05606 =
         0.05165    0.01216    0.00235   -0.00135
AFIX  43
H44   2    1.354982    0.385049    0.806283    11.00000   -1.20000
AFIX   0
C45   1    1.288092    0.403498    0.716549    11.00000    0.04569    0.03916 =
         0.06436    0.00785    0.01300   -0.00316
AFIX  43
H45   2    1.337879    0.450661    0.731825    11.00000   -1.20000
AFIX   0
C46   1    1.206898    0.372845    0.649975    11.00000    0.04134    0.04123 =
         0.05851    0.01778    0.01663    0.00237
AFIX  43
H46   2    1.202520    0.399257    0.619410    11.00000   -1.20000
AFIX   0
C47   1    0.818945   -0.017653    0.656084    11.00000    0.05163    0.04344 =
         0.05385    0.02634    0.01156    0.00164
AFIX  23
H47A  2    0.874028   -0.048913    0.616715    11.00000   -1.20000
H47B  2    0.715457   -0.013805    0.635896    11.00000   -1.20000
AFIX   0
C48   1    0.808433   -0.049167    0.713382    11.00000    0.04985    0.05158 =
         0.05528    0.02969    0.01154    0.00538
AFIX  23
H48A  2    0.783756   -0.101911    0.689840    11.00000   -1.20000
H48B  2    0.909377   -0.040746    0.741452    11.00000   -1.20000
AFIX   0
C49   1    0.690223   -0.017938    0.764048    11.00000    0.06126    0.06119 =
         0.06495    0.02985    0.02064    0.01374
AFIX  23
H49A  2    0.587686   -0.031585    0.737015    11.00000   -1.20000
H49B  2    0.707278    0.035283    0.783150    11.00000   -1.20000
AFIX   0
C50   1    0.693646   -0.043447    0.827127    11.00000    0.07504    0.07065 =
         0.05875    0.03199    0.02485    0.00844
AFIX  23
H50A  2    0.795920   -0.028634    0.854311    11.00000   -1.20000
H50B  2    0.618610   -0.017882    0.859565    11.00000   -1.20000
AFIX   0
C51   1    0.660047   -0.123316    0.808211    11.00000    0.07907    0.07128 =
         0.05463    0.03297    0.01185    0.00082
AFIX  23
H51A  2    0.731729   -0.149647    0.774198    11.00000   -1.20000
H51B  2    0.555275   -0.138240    0.783779    11.00000   -1.20000
AFIX   0
C52   1    0.673968   -0.144410    0.873739    11.00000    0.07896    0.08080 =
         0.06293    0.04064    0.01957    0.00829
AFIX  23
H52A  2    0.776199   -0.125705    0.899980    11.00000   -1.20000
H52B  2    0.597472   -0.120114    0.905977    11.00000   -1.20000
AFIX   0
C53   1    0.652672   -0.223424    0.858534    11.00000    0.09052    0.07603 =
         0.07063    0.03957    0.01118   -0.00144
AFIX  23
H53A  2    0.722458   -0.248540    0.822852    11.00000   -1.20000
H53B  2    0.546873   -0.241432    0.836737    11.00000   -1.20000
AFIX   0
C54   1    0.681769   -0.242862    0.924026    11.00000    0.10579    0.08364 =
         0.07172    0.04344    0.01644    0.00777
AFIX  23
H54A  2    0.782520   -0.219273    0.949039    11.00000   -1.20000
H54B  2    0.603923   -0.222065    0.957016    11.00000   -1.20000
AFIX   0
C55   1    0.679841   -0.320239    0.911188    11.00000    0.15774    0.08716 =
         0.07656    0.04448    0.01006    0.00396
AFIX  23
H55A  2    0.758427   -0.341002    0.878627    11.00000   -1.20000
H55B  2    0.579450   -0.343976    0.885821    11.00000   -1.20000
AFIX   0
C56   1    0.707483   -0.339044    0.976728    11.00000    0.14638    0.08875 =
         0.07890    0.04539    0.01299    0.01622
AFIX  23
H56A  2    0.804448   -0.312384    1.003677    11.00000   -1.20000
H56B  2    0.625023   -0.320622    1.007706    11.00000   -1.20000
AFIX   0
C57   1    0.715798   -0.415828    0.965976    11.00000    0.25414    0.08053 =
         0.07603    0.04283    0.01187    0.01179
AFIX  23
H57A  2    0.618922   -0.442428    0.938859    11.00000   -1.20000
H57B  2    0.798341   -0.434146    0.935018    11.00000   -1.20000
AFIX   0
C58   1    0.742381   -0.434817    1.029487    11.00000    0.19533    0.08144 =
         0.07817    0.04409    0.00205    0.00874
AFIX  23
H58A  2    0.658221   -0.417813    1.059797    11.00000   -1.20000
H58B  2    0.837776   -0.407240    1.057355    11.00000   -1.20000
AFIX   0
C59   1    0.754695   -0.512203    1.018042    11.00000    0.27778    0.08846 =
         0.07556    0.04058    0.00079    0.01297
AFIX  23
H59A  2    0.658100   -0.539359    0.991157    11.00000   -1.20000
H59B  2    0.836702   -0.529371    0.986418    11.00000   -1.20000
AFIX   0
C60   1    0.785058   -0.532663    1.080097    11.00000    0.22635    0.07041 =
         0.07530    0.03240   -0.00889    0.00678
AFIX  23
H60A  2    0.701776   -0.516540    1.111191    11.00000   -1.20000
H60B  2    0.880452   -0.504740    1.107604    11.00000   -1.20000
AFIX   0
C61   1    0.800295   -0.609115    1.068331    11.00000    0.31801    0.08166 =
         0.10558    0.04729   -0.01576    0.00670
AFIX  23
H61A  2    0.702832   -0.636503    1.042853    11.00000   -1.20000
H61B  2    0.879701   -0.625761    1.035066    11.00000   -1.20000
AFIX   0
C62   1    0.836709   -0.630036    1.127556    11.00000    0.29731    0.09762 =
         0.10281    0.05242   -0.01821    0.01663
AFIX  33
H62A  2    0.842258   -0.682325    1.110072    11.00000   -1.20000
H62B  2    0.935445   -0.605672    1.152724    11.00000   -1.20000
H62C  2    0.757441   -0.616483    1.160561    11.00000   -1.20000
AFIX   0
C63   1    0.798094    0.225777    0.227669    11.00000    0.14988    0.14384 =
         0.09224    0.05429    0.02090    0.04592
AFIX  23
H63A  2    0.767276    0.173615    0.203028    11.00000   -1.20000
H63B  2    0.742083    0.251118    0.201037    11.00000   -1.20000
AFIX   0
C64   1    0.948874    0.236902    0.223712    11.00000    0.11749    0.28341 =
         0.10059    0.04776    0.01621   -0.04025
AFIX  33
H64A  2    0.969419    0.219402    0.173284    11.00000   -1.20000
H64B  2    0.980723    0.288546    0.246490    11.00000   -1.20000
H64C  2    1.005982    0.210839    0.248487    11.00000   -1.20000
AFIX   0
B1    4    0.588030    0.425715    0.329880    11.00000    0.06675    0.07599 =
         0.09802    0.04878    0.01919    0.02591
B2    4    1.492480    0.142738    0.655404    11.00000    0.06023    0.06339 =
         0.13266    0.04648    0.00573    0.00770
H5    2    0.731099    0.290470    0.311686    11.00000    0.09338
HKLF 4
 
REM  CoZn(terpy-OC16)BF4
REM R1 =  0.0680 for   10001 Fo > 4sig(Fo)  and  0.0930 for all   15022 data
REM    787 parameters refined using      0 restraints
 
END  
     
WGHT      0.1276      0.0000 

REM Instructions for potential hydrogen bonds
EQIV $1 x-1, y, z
HTAB C1 F7_$1
HTAB C7 F3
EQIV $2 x+1, y, z
HTAB C9 F4_$2
HTAB C9 F5_$2
HTAB C12 F4_$2
HTAB C12 F5_$2
HTAB C14 O4
HTAB C15 F8
HTAB C15 F9
HTAB C16 F2_$2
HTAB C32 O3
EQIV $3 -x+2, -y, -z+1
HTAB C35 F8_$3
HTAB C38 O4_$3
EQIV $4 -x+2, -y+1, -z+1
HTAB C45 F2_$4
HTAB C47 F6_$1
HTAB C47 O4_$3
HTAB O3 F1
HTAB O3 F4

REM Highest difference peak  0.806,  deepest hole -1.051,  1-sigma level  0.066
Q1    1   1.4192  0.1786  0.6226  11.00000  0.05    0.75
Q2    1   1.4187  0.1020  0.5875  11.00000  0.05    0.59
Q3    1   0.4488  0.3923  0.2902  11.00000  0.05    0.56
Q4    1   1.3533  0.1407  0.6785  11.00000  0.05    0.51
Q5    1   0.5710  0.4511  0.3988  11.00000  0.05    0.51
Q6    1   0.6215  0.3617  0.3317  11.00000  0.05    0.49
Q7    1   0.7284  0.4560  0.3287  11.00000  0.05    0.49
Q8    1   0.4746  0.4503  0.4129  11.00000  0.05    0.47
Q9    1   1.4919  0.1180  0.6978  11.00000  0.05    0.44
Q10   1   1.5000  0.0000  0.5000  10.50000  0.05    0.43
;

loop_
_symmetry_equiv_pos_site_id
_space_group_symop_operation_xyz
1 +X,+Y,+Z
2 -X,-Y,-Z

loop_
_atom_site_label
_atom_site_type_symbol
_atom_site_fract_x
_atom_site_fract_y
_atom_site_fract_z
_atom_site_U_iso_or_equiv
_atom_site_adp_type
_atom_site_occupancy
_atom_site_site_symmetry_multiplicity
_atom_site_calc_flag
_atom_site_refinement_flags
Zn1 Zn 1.0118(2) 0.23829(12) 0.51130(11) 0.0222(6) Uiso 0.2 2 d .
Co1 Co 1.02477(7) 0.24769(4) 0.52379(4) 0.0326(2) Uiso 0.8 2 d .
F1 F 0.7135(4) 0.3944(2) 0.30318(19) 0.1408(14) Uani 1 2 d .
F2 F 0.5118(4) 0.4508(2) 0.2847(2) 0.1241(11) Uani 1 2 d .
F3 F 0.6441(6) 0.4859(2) 0.3897(2) 0.174(2) Uani 1 2 d .
F4 F 0.5138(17) 0.3700(4) 0.3270(6) 0.226(8) Uani 0.5 2 d .
F5 F 0.5041(9) 0.4011(8) 0.3684(6) 0.176(5) Uani 0.5 2 d .
F6 F 1.5477(4) 0.0869(2) 0.6554(4) 0.196(2) Uani 1 2 d .
F7 F 1.5703(7) 0.2033(2) 0.6736(2) 0.202(3) Uani 1 2 d .
F8 F 1.3553(5) 0.1358(3) 0.6220(3) 0.1750(18) Uani 1 2 d .
F9 F 1.5296(13) 0.1127(5) 0.5757(4) 0.178(4) Uani 0.5 2 d .
F10 F 1.4232(8) 0.1485(3) 0.7220(3) 0.110(2) Uani 0.5 2 d .
O1 O 1.0485(3) 0.46367(11) 0.37562(13) 0.0533(5) Uani 1 2 d .
O2 O 0.9010(3) 0.05331(11) 0.68960(11) 0.0478(5) Uani 1 2 d .
O3 O 0.7522(5) 0.2483(2) 0.29689(19) 0.0947(11) Uani 1 2 d .
O4 O 1.4537(9) 0.0311(4) 0.4838(4) 0.0415(17) Uani 0.25 2 d .
N1 N 0.8139(3) 0.29672(12) 0.54280(12) 0.0371(5) Uani 1 2 d .
N2 N 1.0319(2) 0.31511(11) 0.47004(12) 0.0357(5) Uani 1 2 d .
N3 N 1.2326(3) 0.22616(12) 0.47299(12) 0.0379(5) Uani 1 2 d .
N4 N 0.9029(3) 0.15050(11) 0.43959(12) 0.0369(5) Uani 1 2 d .
N5 N 0.9988(3) 0.17598(12) 0.57184(12) 0.0363(5) Uani 1 2 d .
N6 N 1.1334(3) 0.30635(12) 0.62691(13) 0.0399(5) Uani 1 2 d .
C1 C 0.7063(3) 0.28360(15) 0.58063(15) 0.0421(6) Uani 1 2 d .
C2 C 0.5759(3) 0.32013(16) 0.59242(16) 0.0460(7) Uani 1 2 d .
C3 C 0.5555(3) 0.37251(17) 0.56438(17) 0.0500(7) Uani 1 2 d .
C4 C 0.6661(3) 0.38638(16) 0.52421(16) 0.0438(6) Uani 1 2 d .
C5 C 0.7946(3) 0.34782(14) 0.51511(14) 0.0371(6) Uani 1 2 d .
C6 C 0.9209(3) 0.35974(14) 0.47460(14) 0.0366(6) Uani 1 2 d .
C7 C 0.9280(3) 0.41036(15) 0.44339(16) 0.0424(6) Uani 1 2 d .
C8 C 1.0510(3) 0.41392(15) 0.40523(16) 0.0437(6) Uani 1 2 d .
C9 C 1.1660(3) 0.36705(15) 0.39957(15) 0.0413(6) Uani 1 2 d .
C10 C 1.1511(3) 0.31843(14) 0.43318(14) 0.0362(5) Uani 1 2 d .
C11 C 1.2641(3) 0.26560(14) 0.43258(15) 0.0375(6) Uani 1 2 d .
C12 C 1.3905(3) 0.25626(16) 0.39446(16) 0.0461(7) Uani 1 2 d .
C13 C 1.4896(4) 0.20591(18) 0.39775(18) 0.0540(8) Uani 1 2 d .
C14 C 1.4606(4) 0.16722(17) 0.43992(19) 0.0528(8) Uani 1 2 d .
C15 C 1.3316(3) 0.17851(15) 0.47659(17) 0.0464(7) Uani 1 2 d .
C16 C 1.1591(4) 0.46463(16) 0.32549(17) 0.0481(7) Uani 1 2 d .
C17 C 1.1085(4) 0.52099(16) 0.29799(17) 0.0473(7) Uani 1 2 d .
C18 C 1.2167(4) 0.53976(16) 0.25008(17) 0.0483(7) Uani 1 2 d .
C19 C 1.1558(4) 0.59946(18) 0.22946(18) 0.0531(8) Uani 1 2 d .
C20 C 1.2636(4) 0.63285(17) 0.19169(19) 0.0536(8) Uani 1 2 d .
C21 C 1.1887(4) 0.68843(19) 0.1690(2) 0.0583(8) Uani 1 2 d .
C22 C 1.2868(4) 0.72594(19) 0.1325(2) 0.0587(8) Uani 1 2 d .
C23 C 1.1970(4) 0.77506(18) 0.1049(2) 0.0584(8) Uani 1 2 d .
C24 C 1.2858(4) 0.80992(18) 0.0625(2) 0.0571(8) Uani 1 2 d .
C25 C 1.1901(4) 0.85333(18) 0.03073(19) 0.0561(8) Uani 1 2 d .
C26 C 1.2787(4) 0.88922(18) -0.01120(19) 0.0561(8) Uani 1 2 d .
C27 C 1.1876(4) 0.93862(19) -0.03704(19) 0.0553(8) Uani 1 2 d .
C28 C 1.2826(4) 0.97949(19) -0.07239(19) 0.0546(8) Uani 1 2 d .
C29 C 1.1953(4) 1.03087(19) -0.0972(2) 0.0564(8) Uani 1 2 d .
C30 C 1.2938(4) 1.07587(19) -0.1264(2) 0.0587(8) Uani 1 2 d .
C31 C 1.2057(5) 1.1267(2) -0.1510(2) 0.0768(11) Uani 1 2 d .
C32 C 0.8626(3) 0.14077(15) 0.37117(15) 0.0419(6) Uani 1 2 d .
C33 C 0.7862(4) 0.07777(17) 0.32262(17) 0.0498(7) Uani 1 2 d .
C34 C 0.7486(4) 0.02216(17) 0.34525(17) 0.0503(7) Uani 1 2 d .
C35 C 0.7899(3) 0.03140(15) 0.41617(16) 0.0436(6) Uani 1 2 d .
C36 C 0.8662(3) 0.09633(14) 0.46191(14) 0.0360(5) Uani 1 2 d .
C37 C 0.9164(3) 0.11271(14) 0.53886(15) 0.0373(6) Uani 1 2 d .
C38 C 0.8802(3) 0.06734(14) 0.57495(15) 0.0395(6) Uani 1 2 d .
C39 C 0.9301(3) 0.09025(15) 0.64739(16) 0.0418(6) Uani 1 2 d .
C40 C 1.0161(3) 0.15609(15) 0.68094(16) 0.0428(6) Uani 1 2 d .
C41 C 1.0493(3) 0.19792(14) 0.64176(15) 0.0384(6) Uani 1 2 d .
C42 C 1.1375(3) 0.26969(15) 0.67113(15) 0.0401(6) Uani 1 2 d .
C43 C 1.2191(4) 0.29753(17) 0.73847(17) 0.0504(7) Uani 1 2 d .
C44 C 1.2966(4) 0.36520(18) 0.76084(18) 0.0560(8) Uani 1 2 d .
C45 C 1.2881(4) 0.40350(16) 0.71655(18) 0.0529(8) Uani 1 2 d .
C46 C 1.2069(3) 0.37284(15) 0.64998(17) 0.0467(7) Uani 1 2 d .
C47 C 0.8189(4) -0.01765(16) 0.65608(17) 0.0471(7) Uani 1 2 d .
C48 C 0.8084(4) -0.04917(17) 0.71338(17) 0.0491(7) Uani 1 2 d .
C49 C 0.6902(4) -0.01794(19) 0.76405(19) 0.0596(8) Uani 1 2 d .
C50 C 0.6936(5) -0.0435(2) 0.8271(2) 0.0649(9) Uani 1 2 d .
C51 C 0.6601(5) -0.1233(2) 0.80821(19) 0.0656(9) Uani 1 2 d .
C52 C 0.6740(5) -0.1444(2) 0.8737(2) 0.0696(10) Uani 1 2 d .
C53 C 0.6527(5) -0.2234(2) 0.8585(2) 0.0758(11) Uani 1 2 d .
C54 C 0.6818(6) -0.2429(2) 0.9240(2) 0.0825(12) Uani 1 2 d .
C55 C 0.6798(8) -0.3202(3) 0.9112(3) 0.1035(18) Uani 1 2 d .
C56 C 0.7075(7) -0.3390(3) 0.9767(3) 0.1003(16) Uani 1 2 d .
C57 C 0.7158(10) -0.4158(3) 0.9660(3) 0.133(3) Uani 1 2 d .
C58 C 0.7424(9) -0.4348(3) 1.0295(3) 0.115(2) Uani 1 2 d .
C59 C 0.7547(11) -0.5122(3) 1.0180(3) 0.145(3) Uani 1 2 d .
C60 C 0.7851(9) -0.5327(3) 1.0801(3) 0.124(2) Uani 1 2 d .
C61 C 0.8003(12) -0.6091(3) 1.0683(4) 0.167(4) Uani 1 2 d .
C62 C 0.8367(11) -0.6300(3) 1.1276(4) 0.164(4) Uani 1 2 d .
C63 C 0.7981(9) 0.2258(4) 0.2277(3) 0.124(2) Uani 1 2 d .
C64 C 0.9489(9) 0.2369(5) 0.2237(4) 0.176(4) Uani 1 2 d .
B1 B 0.5880(6) 0.4257(3) 0.3299(3) 0.0743(13) Uani 1 2 d .
B2 B 1.4925(6) 0.1427(3) 0.6554(4) 0.0828(15) Uani 1 2 d .
H1 H 0.71974 0.2477 0.60027 0.0505 Uiso 1 2 calc R
H2 H 0.50146 0.30926 0.61948 0.0552 Uiso 1 2 calc R
H3 H 0.46756 0.3987 0.57233 0.0601 Uiso 1 2 calc R
H4 H 0.65391 0.42149 0.50343 0.0526 Uiso 1 2 calc R
H5 H 0.731(6) 0.290(3) 0.312(3) 0.093(17) Uiso 1 2 d .
H7 H 0.85 0.44226 0.44792 0.0508 Uiso 1 2 calc R
H9 H 1.25099 0.36859 0.37367 0.0496 Uiso 1 2 calc R
H12 H 1.40923 0.2841 0.36624 0.0553 Uiso 1 2 calc R
H13 H 1.57617 0.19826 0.37129 0.0647 Uiso 1 2 calc R
H14 H 1.52819 0.1332 0.44388 0.0633 Uiso 1 2 calc R
H15 H 1.31219 0.15146 0.5055 0.0557 Uiso 1 2 calc R
H16A H 1.15614 0.41703 0.28586 0.0577 Uiso 1 2 calc R
H16B H 1.26388 0.47794 0.35014 0.0577 Uiso 1 2 calc R
H17A H 1.09664 0.56549 0.33959 0.0568 Uiso 1 2 calc R
H17B H 1.00695 0.50396 0.27053 0.0568 Uiso 1 2 calc R
H18A H 1.31991 0.55566 0.27611 0.0580 Uiso 1 2 calc R
H18B H 1.22448 0.49666 0.20637 0.0580 Uiso 1 2 calc R
H19A H 1.13017 0.63819 0.27346 0.0637 Uiso 1 2 calc R
H19B H 1.05983 0.58009 0.1976 0.0637 Uiso 1 2 calc R
H20A H 1.35684 0.65595 0.22448 0.0643 Uiso 1 2 calc R
H20B H 1.29453 0.59434 0.14886 0.0643 Uiso 1 2 calc R
H21A H 1.09618 0.66446 0.13609 0.0700 Uiso 1 2 calc R
H21B H 1.15507 0.72554 0.21211 0.0700 Uiso 1 2 calc R
H22A H 1.32885 0.68925 0.09172 0.0705 Uiso 1 2 calc R
H22B H 1.37362 0.75487 0.1668 0.0705 Uiso 1 2 calc R
H23A H 1.1053 0.74661 0.07407 0.0701 Uiso 1 2 calc R
H23B H 1.1616 0.8136 0.14642 0.0701 Uiso 1 2 calc R
H24A H 1.3725 0.84191 0.09446 0.0685 Uiso 1 2 calc R
H24B H 1.32854 0.77177 0.02324 0.0685 Uiso 1 2 calc R
H25A H 1.14637 0.89104 0.06998 0.0673 Uiso 1 2 calc R
H25B H 1.10412 0.82116 -0.00161 0.0673 Uiso 1 2 calc R
H26A H 1.37054 0.91748 0.01967 0.0673 Uiso 1 2 calc R
H26B H 1.31368 0.85123 -0.05326 0.0673 Uiso 1 2 calc R
H27A H 1.14409 0.9738 0.00427 0.0663 Uiso 1 2 calc R
H27B H 1.10155 0.90957 -0.07186 0.0663 Uiso 1 2 calc R
H28A H 1.37021 1.00729 -0.0379 0.0655 Uiso 1 2 calc R
H28B H 1.32402 0.94411 -0.11428 0.0655 Uiso 1 2 calc R
H29A H 1.11324 1.00258 -0.13494 0.0676 Uiso 1 2 calc R
H29B H 1.14617 1.06359 -0.05631 0.0676 Uiso 1 2 calc R
H30A H 1.37575 1.10432 -0.08867 0.0704 Uiso 1 2 calc R
H30B H 1.34296 1.04324 -0.16731 0.0704 Uiso 1 2 calc R
H31A H 1.27534 1.15411 -0.16915 0.0922 Uiso 1 2 calc R
H31B H 1.12587 1.09892 -0.18919 0.0922 Uiso 1 2 calc R
H31C H 1.15868 1.16004 -0.11048 0.0922 Uiso 1 2 calc R
H32 H 0.88756 0.17875 0.35536 0.0503 Uiso 1 2 calc R
H33 H 0.75979 0.07259 0.27434 0.0597 Uiso 1 2 calc R
H34 H 0.69545 -0.02155 0.31282 0.0604 Uiso 1 2 calc R
H35 H 0.76632 -0.00599 0.43298 0.0523 Uiso 1 2 calc R
H38 H 0.82301 0.02213 0.5506 0.0474 Uiso 1 2 calc R
H40 H 1.05183 0.17222 0.73038 0.0513 Uiso 1 2 calc R
H43 H 1.22164 0.27066 0.76862 0.0604 Uiso 1 2 calc R
H44 H 1.35498 0.38505 0.80628 0.0672 Uiso 1 2 calc R
H45 H 1.33788 0.45066 0.73182 0.0635 Uiso 1 2 calc R
H46 H 1.20252 0.39926 0.61941 0.0561 Uiso 1 2 calc R
H47A H 0.87403 -0.04891 0.61672 0.0565 Uiso 1 2 calc R
H47B H 0.71546 -0.01381 0.6359 0.0565 Uiso 1 2 calc R
H48A H 0.78376 -0.10191 0.68984 0.0589 Uiso 1 2 calc R
H48B H 0.90938 -0.04075 0.74145 0.0589 Uiso 1 2 calc R
H49A H 0.58769 -0.03158 0.73701 0.0715 Uiso 1 2 calc R
H49B H 0.70728 0.03528 0.78315 0.0715 Uiso 1 2 calc R
H50A H 0.79592 -0.02863 0.85431 0.0778 Uiso 1 2 calc R
H50B H 0.61861 -0.01788 0.85956 0.0778 Uiso 1 2 calc R
H51A H 0.73173 -0.14965 0.7742 0.0787 Uiso 1 2 calc R
H51B H 0.55528 -0.13824 0.78378 0.0787 Uiso 1 2 calc R
H52A H 0.7762 -0.1257 0.89998 0.0835 Uiso 1 2 calc R
H52B H 0.59747 -0.12011 0.90598 0.0835 Uiso 1 2 calc R
H53A H 0.72246 -0.24854 0.82285 0.0909 Uiso 1 2 calc R
H53B H 0.54687 -0.24143 0.83674 0.0909 Uiso 1 2 calc R
H54A H 0.78252 -0.21927 0.94904 0.0991 Uiso 1 2 calc R
H54B H 0.60392 -0.22207 0.95702 0.0991 Uiso 1 2 calc R
H55A H 0.75843 -0.341 0.87863 0.1242 Uiso 1 2 calc R
H55B H 0.57945 -0.34398 0.88582 0.1242 Uiso 1 2 calc R
H56A H 0.80445 -0.31238 1.00368 0.1204 Uiso 1 2 calc R
H56B H 0.62502 -0.32062 1.00771 0.1204 Uiso 1 2 calc R
H57A H 0.61892 -0.44243 0.93886 0.1601 Uiso 1 2 calc R
H57B H 0.79834 -0.43415 0.93502 0.1601 Uiso 1 2 calc R
H58A H 0.65822 -0.41781 1.0598 0.1380 Uiso 1 2 calc R
H58B H 0.83778 -0.40724 1.05736 0.1380 Uiso 1 2 calc R
H59A H 0.6581 -0.53936 0.99116 0.1746 Uiso 1 2 calc R
H59B H 0.8367 -0.52937 0.98642 0.1746 Uiso 1 2 calc R
H60A H 0.70178 -0.51654 1.11119 0.1489 Uiso 1 2 calc R
H60B H 0.88045 -0.50474 1.1076 0.1489 Uiso 1 2 calc R
H61A H 0.70283 -0.6365 1.04285 0.2008 Uiso 1 2 calc R
H61B H 0.8797 -0.62576 1.03507 0.2008 Uiso 1 2 calc R
H62A H 0.84226 -0.68232 1.11007 0.1965 Uiso 1 2 calc R
H62B H 0.93545 -0.60567 1.15272 0.1965 Uiso 1 2 calc R
H62C H 0.75744 -0.61648 1.16056 0.1965 Uiso 1 2 calc R
H63A H 0.76728 0.17362 0.20303 0.1488 Uiso 1 2 calc R
H63B H 0.74208 0.25112 0.20104 0.1488 Uiso 1 2 calc R
H64A H 0.96942 0.2194 0.17328 0.2113 Uiso 1 2 calc R
H64B H 0.98072 0.28855 0.24649 0.2113 Uiso 1 2 calc R
H64C H 1.00598 0.21084 0.24849 0.2113 Uiso 1 2 calc R

loop_
_atom_site_aniso_label
_atom_site_aniso_U_11
_atom_site_aniso_U_22
_atom_site_aniso_U_33
_atom_site_aniso_U_12
_atom_site_aniso_U_13
_atom_site_aniso_U_23
F1 0.100(2) 0.184(3) 0.122(3) 0.064(2) 0.012(2) 0.031(2)
F2 0.101(2) 0.151(3) 0.163(3) 0.034(2) 0.002(2) 0.108(3)
F3 0.236(5) 0.126(3) 0.149(3) 0.110(3) -0.009(3) 0.033(3)
F4 0.409(19) 0.068(4) 0.240(12) -0.002(6) 0.228(12) 0.069(5)
F5 0.085(4) 0.332(15) 0.233(11) 0.006(7) 0.033(6) 0.244(12)
F6 0.099(3) 0.163(4) 0.399(8) 0.039(2) 0.023(4) 0.185(5)
F7 0.327(6) 0.134(3) 0.131(3) -0.122(4) 0.042(4) 0.048(3)
F8 0.133(3) 0.197(4) 0.218(5) 0.067(3) 0.000(3) 0.101(4)
F9 0.271(12) 0.152(7) 0.127(6) 0.122(7) 0.028(7) 0.056(5)
F10 0.154(6) 0.088(3) 0.094(4) -0.020(4) 0.060(4) 0.035(3)
O1 0.0582(13) 0.0534(12) 0.0667(14) 0.0130(10) 0.0229(11) 0.0395(11)
O2 0.0595(13) 0.0461(11) 0.0466(11) 0.0010(9) 0.0074(9) 0.0278(9)
O3 0.139(3) 0.082(2) 0.085(2) 0.036(2) 0.032(2) 0.0497(18)
O4 0.051(4) 0.039(4) 0.041(4) 0.003(3) 0.013(3) 0.021(3)
N1 0.0375(12) 0.0370(11) 0.0393(12) 0.0034(9) 0.0080(9) 0.0165(9)
N2 0.0328(11) 0.0384(11) 0.0407(12) 0.0061(9) 0.0084(9) 0.0190(10)
N3 0.0354(11) 0.0382(11) 0.0430(12) 0.0040(9) 0.0043(9) 0.0186(10)
N4 0.0359(11) 0.0358(11) 0.0434(13) 0.0046(9) 0.0091(9) 0.0189(10)
N5 0.0344(11) 0.0382(11) 0.0405(12) 0.0045(9) 0.0073(9) 0.0187(10)
N6 0.0357(12) 0.0421(12) 0.0470(13) 0.0067(10) 0.0108(10) 0.0208(11)
C1 0.0436(15) 0.0429(14) 0.0434(15) 0.0003(12) 0.0120(12) 0.0193(12)
C2 0.0415(15) 0.0471(16) 0.0516(17) 0.0020(12) 0.0159(13) 0.0192(13)
C3 0.0376(15) 0.0535(17) 0.0605(19) 0.0114(13) 0.0152(13) 0.0201(15)
C4 0.0398(15) 0.0457(15) 0.0511(17) 0.0092(12) 0.0109(12) 0.0222(13)
C5 0.0375(14) 0.0377(13) 0.0377(14) 0.0045(11) 0.0062(11) 0.0155(11)
C6 0.0353(13) 0.0348(13) 0.0413(14) 0.0057(10) 0.0078(11) 0.0150(11)
C7 0.0420(15) 0.0429(14) 0.0516(16) 0.0092(12) 0.0131(12) 0.0262(13)
C8 0.0470(16) 0.0442(15) 0.0489(16) 0.0049(12) 0.0107(13) 0.0266(13)
C9 0.0422(15) 0.0435(14) 0.0455(15) 0.0057(12) 0.0134(12) 0.0230(12)
C10 0.0352(13) 0.0401(13) 0.0371(13) 0.0054(11) 0.0083(10) 0.0179(11)
C11 0.0327(13) 0.0391(14) 0.0418(14) 0.0038(11) 0.0068(11) 0.0157(11)
C12 0.0379(14) 0.0511(16) 0.0516(17) 0.0058(12) 0.0129(12) 0.0200(14)
C13 0.0389(16) 0.0585(19) 0.062(2) 0.0120(14) 0.0139(14) 0.0176(16)
C14 0.0377(15) 0.0518(17) 0.068(2) 0.0156(13) 0.0048(14) 0.0198(15)
C15 0.0447(16) 0.0401(15) 0.0568(18) 0.0081(12) 0.0033(13) 0.0208(13)
C16 0.0569(18) 0.0493(16) 0.0500(17) 0.0104(14) 0.0168(14) 0.0295(14)
C17 0.0555(18) 0.0463(16) 0.0475(16) 0.0038(13) 0.0097(13) 0.0254(14)
C18 0.0605(19) 0.0450(16) 0.0479(17) 0.0070(14) 0.0136(14) 0.0253(13)
C19 0.0576(19) 0.0585(18) 0.0563(19) 0.0075(15) 0.0108(15) 0.0354(16)
C20 0.065(2) 0.0512(17) 0.0569(19) 0.0083(15) 0.0170(16) 0.0323(15)
C21 0.062(2) 0.063(2) 0.068(2) 0.0107(16) 0.0143(17) 0.0437(18)
C22 0.063(2) 0.061(2) 0.069(2) 0.0108(16) 0.0153(17) 0.0413(18)
C23 0.066(2) 0.0569(19) 0.068(2) 0.0102(16) 0.0161(17) 0.0401(17)
C24 0.061(2) 0.0559(18) 0.067(2) 0.0049(16) 0.0123(16) 0.0373(17)
C25 0.061(2) 0.0554(18) 0.064(2) -0.0021(15) 0.0047(16) 0.0382(17)
C26 0.063(2) 0.0571(19) 0.061(2) 0.0067(16) 0.0104(16) 0.0356(16)
C27 0.0575(19) 0.0630(19) 0.060(2) 0.0035(16) 0.0051(15) 0.0404(17)
C28 0.0566(19) 0.0624(19) 0.0575(19) 0.0044(15) 0.0057(15) 0.0374(16)
C29 0.0547(19) 0.068(2) 0.061(2) 0.0036(16) 0.0030(15) 0.0418(17)
C30 0.061(2) 0.066(2) 0.062(2) 0.0024(17) 0.0043(16) 0.0400(17)
C31 0.086(3) 0.085(3) 0.084(3) 0.008(2) 0.007(2) 0.060(2)
C32 0.0440(15) 0.0461(15) 0.0411(15) 0.0079(12) 0.0091(12) 0.0212(13)
C33 0.0483(17) 0.0599(19) 0.0420(16) 0.0069(14) 0.0050(13) 0.0197(14)
C34 0.0503(17) 0.0479(16) 0.0488(17) 0.0020(14) 0.0030(13) 0.0143(14)
C35 0.0415(15) 0.0421(15) 0.0485(16) 0.0010(12) 0.0055(12) 0.0188(13)
C36 0.0316(12) 0.0388(14) 0.0398(14) 0.0063(11) 0.0069(10) 0.0163(11)
C37 0.0334(13) 0.0394(14) 0.0422(14) 0.0077(11) 0.0091(11) 0.0174(12)
C38 0.0397(14) 0.0345(13) 0.0459(15) 0.0005(11) 0.0064(11) 0.0170(12)
C39 0.0424(15) 0.0438(15) 0.0474(16) 0.0077(12) 0.0096(12) 0.0251(13)
C40 0.0450(15) 0.0481(16) 0.0419(15) 0.0068(12) 0.0054(12) 0.0241(13)
C41 0.0355(13) 0.0412(14) 0.0423(15) 0.0067(11) 0.0051(11) 0.0196(12)
C42 0.0388(14) 0.0410(14) 0.0428(15) 0.0069(11) 0.0084(11) 0.0172(12)
C43 0.0524(18) 0.0539(18) 0.0439(16) 0.0067(14) 0.0042(13) 0.0172(14)
C44 0.0521(18) 0.0561(19) 0.0517(18) -0.0014(15) 0.0024(14) 0.0122(15)
C45 0.0457(17) 0.0392(15) 0.064(2) -0.0032(13) 0.0130(14) 0.0078(14)
C46 0.0413(15) 0.0412(15) 0.0585(18) 0.0024(12) 0.0166(13) 0.0178(14)
C47 0.0516(17) 0.0434(15) 0.0539(17) 0.0016(13) 0.0116(14) 0.0263(14)
C48 0.0498(17) 0.0516(17) 0.0553(18) 0.0054(14) 0.0115(14) 0.0297(14)
C49 0.061(2) 0.061(2) 0.065(2) 0.0137(16) 0.0206(17) 0.0299(17)
C50 0.075(2) 0.071(2) 0.059(2) 0.0084(19) 0.0249(18) 0.0320(18)
C51 0.079(3) 0.071(2) 0.055(2) 0.0008(19) 0.0118(18) 0.0330(18)
C52 0.079(3) 0.081(2) 0.063(2) 0.008(2) 0.0196(19) 0.041(2)
C53 0.091(3) 0.076(3) 0.071(2) -0.001(2) 0.011(2) 0.040(2)
C54 0.106(3) 0.084(3) 0.072(3) 0.008(2) 0.016(2) 0.043(2)
C55 0.158(5) 0.087(3) 0.077(3) 0.004(3) 0.010(3) 0.044(3)
C56 0.146(5) 0.089(3) 0.079(3) 0.016(3) 0.013(3) 0.045(3)
C57 0.254(9) 0.081(3) 0.076(3) 0.012(4) 0.012(4) 0.043(3)
C58 0.195(7) 0.081(3) 0.078(3) 0.009(4) 0.002(4) 0.044(3)
C59 0.278(10) 0.088(4) 0.076(3) 0.013(5) 0.001(5) 0.041(3)
C60 0.226(8) 0.070(3) 0.075(3) 0.007(4) -0.009(4) 0.032(3)
C61 0.318(12) 0.082(4) 0.106(5) 0.007(5) -0.016(6) 0.047(3)
C62 0.297(11) 0.098(4) 0.103(5) 0.017(6) -0.018(6) 0.052(4)
C63 0.150(6) 0.144(5) 0.092(4) 0.046(5) 0.021(4) 0.054(4)
C64 0.117(6) 0.283(11) 0.101(5) -0.040(6) 0.016(4) 0.048(6)
B1 0.067(3) 0.076(3) 0.098(4) 0.026(2) 0.019(3) 0.049(3)
B2 0.060(3) 0.063(3) 0.133(5) 0.008(2) 0.006(3) 0.046(3)

loop_
_atom_type_symbol
_atom_type_description
_atom_type_scat_dispersion_real
_atom_type_scat_dispersion_imag
_atom_type_scat_source
C C 0.0033 0.0016
;
International Tables for Crystallography
(Vol. C, Tables 4.2.6.8 and 6.1.1.4)
;
H H 0.0000 0.0000
;
International Tables for Crystallography
(Vol. C, Table 6.1.1.4)
;
N N 0.0061 0.0033
;
International Tables for Crystallography
(Vol. C, Tables 4.2.6.8 and 6.1.1.4)
;
B B 0.0013 0.0007
;
International Tables for Crystallography
(Vol. C, Tables 4.2.6.8 and 6.1.1.4)
;
F F 0.0171 0.0103
;
International Tables for Crystallography
(Vol. C, Tables 4.2.6.8 and 6.1.1.4)
;
Co Co 0.3494 0.9721
;
International Tables for Crystallography
(Vol. C, Tables 4.2.6.8 and 6.1.1.4)
;
Zn Zn 0.2839 1.4301
;
International Tables for Crystallography
(Vol. C, Tables 4.2.6.8 and 6.1.1.4)
;
O O 0.0106 0.0060
;
International Tables for Crystallography
(Vol. C, Tables 4.2.6.8 and 6.1.1.4)
;

loop_
_geom_angle_atom_site_label_1
_geom_angle_atom_site_label_2
_geom_angle_atom_site_label_3
_geom_angle
_geom_angle_publ_flag
N1 Zn1 N2 76.92(13) yes
N1 Zn1 N3 153.08(17) yes
N1 Zn1 N4 96.93(11) yes
N1 Zn1 N5 98.70(13) yes
N1 Zn1 N6 87.88(10) yes
N2 Zn1 N3 77.19(13) yes
N2 Zn1 N4 109.90(14) yes
N2 Zn1 N5 169.09(13) yes
N2 Zn1 N6 97.54(12) yes
N3 Zn1 N4 98.69(12) yes
N3 Zn1 N5 105.42(14) yes
N3 Zn1 N6 88.28(10) yes
N4 Zn1 N5 80.40(13) yes
N4 Zn1 N6 152.53(18) yes
N5 Zn1 N6 72.14(11) yes
N1 Co1 N2 76.97(10) yes
N1 Co1 N3 153.38(12) yes
N1 Co1 N4 90.17(8) yes
N1 Co1 N5 100.03(10) yes
N1 Co1 N6 95.43(9) yes
N2 Co1 N3 76.65(10) yes
N2 Co1 N4 100.14(9) yes
N2 Co1 N5 174.59(9) yes
N2 Co1 N6 106.12(10) yes
N3 Co1 N4 91.01(8) yes
N3 Co1 N5 105.98(10) yes
N3 Co1 N6 95.18(9) yes
N4 Co1 N5 75.23(9) yes
N4 Co1 N6 153.74(11) yes
N5 Co1 N6 78.53(10) yes
F5 F4 B1 75.0(11) yes
F4 F5 B1 66.3(12) yes
C8 O1 C16 119.7(2) yes
C39 O2 C47 117.7(2) yes
Zn1 N1 Co1 7.07(5) yes
Zn1 N1 C1 127.2(2) yes
Zn1 N1 C5 114.1(2) yes
Co1 N1 C1 126.8(2) yes
Co1 N1 C5 114.67(19) yes
C1 N1 C5 118.5(2) yes
Zn1 N2 Co1 7.53(5) yes
Zn1 N2 C6 120.2(2) yes
Zn1 N2 C10 119.8(2) yes
Co1 N2 C6 119.7(2) yes
Co1 N2 C10 120.4(2) yes
C6 N2 C10 119.8(3) yes
Zn1 N3 Co1 7.08(5) yes
Zn1 N3 C11 114.03(19) yes
Zn1 N3 C15 127.6(2) yes
Co1 N3 C11 114.91(18) yes
Co1 N3 C15 127.3(2) yes
C11 N3 C15 117.8(3) yes
Zn1 N4 Co1 2.28(8) yes
Zn1 N4 C32 124.8(2) yes
Zn1 N4 C36 116.77(19) yes
Co1 N4 C32 127.1(2) yes
Co1 N4 C36 114.49(17) yes
C32 N4 C36 118.4(2) yes
Zn1 N5 Co1 7.43(5) yes
Zn1 N5 C37 114.3(2) yes
Zn1 N5 C41 124.95(19) yes
Co1 N5 C37 121.6(2) yes
Co1 N5 C41 117.52(18) yes
C37 N5 C41 120.2(3) yes
Zn1 N6 Co1 1.11(7) yes
Zn1 N6 C42 113.35(17) yes
Zn1 N6 C46 127.6(2) yes
Co1 N6 C42 114.40(16) yes
Co1 N6 C46 126.6(2) yes
C42 N6 C46 118.8(2) yes
N1 C1 C2 122.7(3) yes
C1 C2 C3 119.1(3) yes
C2 C3 C4 118.9(3) yes
C3 C4 C5 118.7(3) yes
N1 C5 C4 122.1(3) yes
N1 C5 C6 115.0(2) yes
C4 C5 C6 122.9(3) yes
N2 C6 C5 113.4(3) yes
N2 C6 C7 121.4(3) yes
C5 C6 C7 125.2(3) yes
C6 C7 C8 118.9(3) yes
O1 C8 C7 115.4(3) yes
O1 C8 C9 124.7(3) yes
C7 C8 C9 120.0(3) yes
C8 C9 C10 117.4(3) yes
N2 C10 C9 122.4(3) yes
N2 C10 C11 113.7(3) yes
C9 C10 C11 123.9(3) yes
N3 C11 C10 114.2(2) yes
N3 C11 C12 122.0(3) yes
C10 C11 C12 123.8(3) yes
C11 C12 C13 119.4(3) yes
C12 C13 C14 118.9(3) yes
C13 C14 C15 119.1(3) yes
N3 C15 C14 122.8(3) yes
O1 C16 C17 103.8(3) yes
C16 C17 C18 115.1(3) yes
C17 C18 C19 109.3(3) yes
C18 C19 C20 115.7(3) yes
C19 C20 C21 111.6(3) yes
C20 C21 C22 116.0(3) yes
C21 C22 C23 112.1(3) yes
C22 C23 C24 114.7(3) yes
C23 C24 C25 113.4(3) yes
C24 C25 C26 113.8(3) yes
C25 C26 C27 114.1(3) yes
C26 C27 C28 113.2(3) yes
C27 C28 C29 114.4(3) yes
C28 C29 C30 113.9(3) yes
C29 C30 C31 113.4(3) yes
N4 C32 C33 122.7(3) yes
C32 C33 C34 119.1(3) yes
C33 C34 C35 118.9(3) yes
C34 C35 C36 118.7(3) yes
N4 C36 C35 122.2(3) yes
N4 C36 C37 114.0(2) yes
C35 C36 C37 123.7(3) yes
N5 C37 C36 114.1(3) yes
N5 C37 C38 121.9(3) yes
C36 C37 C38 124.0(2) yes
C37 C38 C39 118.1(2) yes
O2 C39 C38 124.9(2) yes
O2 C39 C40 115.7(3) yes
C38 C39 C40 119.4(3) yes
C39 C40 C41 119.5(3) yes
N5 C41 C40 120.9(2) yes
N5 C41 C42 114.1(3) yes
C40 C41 C42 125.0(3) yes
N6 C42 C41 114.8(2) yes
N6 C42 C43 121.9(3) yes
C41 C42 C43 123.4(3) yes
C42 C43 C44 118.7(4) yes
C43 C44 C45 119.3(3) yes
C44 C45 C46 119.4(3) yes
N6 C46 C45 121.9(3) yes
O2 C47 C48 107.5(2) yes
C47 C48 C49 113.7(3) yes
C48 C49 C50 113.2(3) yes
C49 C50 C51 116.4(3) yes
C50 C51 C52 112.9(3) yes
C51 C52 C53 115.8(3) yes
C52 C53 C54 114.3(3) yes
C53 C54 C55 116.7(4) yes
C54 C55 C56 116.3(4) yes
C55 C56 C57 118.1(4) yes
C56 C57 C58 118.6(4) yes
C57 C58 C59 118.2(4) yes
C58 C59 C60 119.5(4) yes
C59 C60 C61 119.3(4) yes
C60 C61 C62 120.4(5) yes
O3 C63 C64 115.7(6) yes
F1 B1 F2 112.1(5) yes
F1 B1 F3 104.7(4) yes
F1 B1 F4 97.0(7) yes
F1 B1 F5 121.7(8) yes
F2 B1 F3 106.1(5) yes
F2 B1 F4 107.5(7) yes
F2 B1 F5 116.1(6) yes
F3 B1 F4 128.9(8) yes
F3 B1 F5 91.7(6) yes
F4 B1 F5 38.7(8) yes
F6 B2 F7 123.6(5) yes
F6 B2 F8 117.5(5) yes
F6 B2 F9 82.3(6) yes
F6 B2 F10 88.6(6) yes
F7 B2 F8 117.6(6) yes
F7 B2 F9 96.3(6) yes
F7 B2 F10 102.9(5) yes
F8 B2 F9 79.5(6) yes
F8 B2 F10 89.8(5) yes
F9 B2 F10 160.7(6) yes
C63 O3 H5 112(4) no
N1 C1 H1 118.640 no
C2 C1 H1 118.648 no
C1 C2 H2 120.442 no
C3 C2 H2 120.443 no
C2 C3 H3 120.549 no
C4 C3 H3 120.555 no
C3 C4 H4 120.668 no
C5 C4 H4 120.661 no
C6 C7 H7 120.552 no
C8 C7 H7 120.551 no
C8 C9 H9 121.275 no
C10 C9 H9 121.287 no
C11 C12 H12 120.283 no
C13 C12 H12 120.282 no
C12 C13 H13 120.542 no
C14 C13 H13 120.540 no
C13 C14 H14 120.451 no
C15 C14 H14 120.429 no
N3 C15 H15 118.602 no
C14 C15 H15 118.612 no
O1 C16 H16A 111.004 no
O1 C16 H16B 111.002 no
C17 C16 H16A 110.989 no
C17 C16 H16B 110.993 no
H16A C16 H16B 108.993 no
C16 C17 H17A 108.493 no
C16 C17 H17B 108.491 no
C18 C17 H17A 108.522 no
C18 C17 H17B 108.519 no
H17A C17 H17B 107.519 no
C17 C18 H18A 109.825 no
C17 C18 H18B 109.825 no
C19 C18 H18A 109.810 no
C19 C18 H18B 109.816 no
H18A C18 H18B 108.266 no
C18 C19 H19A 108.364 no
C18 C19 H19B 108.359 no
C20 C19 H19A 108.363 no
C20 C19 H19B 108.365 no
H19A C19 H19B 107.441 no
C19 C20 H20A 109.302 no
C19 C20 H20B 109.304 no
C21 C20 H20A 109.284 no
C21 C20 H20B 109.289 no
H20A C20 H20B 107.954 no
C20 C21 H21A 108.286 no
C20 C21 H21B 108.294 no
C22 C21 H21A 108.304 no
C22 C21 H21B 108.297 no
H21A C21 H21B 107.399 no
C21 C22 H22A 109.185 no
C21 C22 H22B 109.205 no
C23 C22 H22A 109.197 no
C23 C22 H22B 109.197 no
H22A C22 H22B 107.894 no
C22 C23 H23A 108.603 no
C22 C23 H23B 108.591 no
C24 C23 H23A 108.607 no
C24 C23 H23B 108.598 no
H23A C23 H23B 107.563 no
C23 C24 H24A 108.902 no
C23 C24 H24B 108.887 no
C25 C24 H24A 108.893 no
C25 C24 H24B 108.883 no
H24A C24 H24B 107.717 no
C24 C25 H25A 108.802 no
C24 C25 H25B 108.809 no
C26 C25 H25A 108.798 no
C26 C25 H25B 108.798 no
H25A C25 H25B 107.672 no
C25 C26 H26A 108.735 no
C25 C26 H26B 108.734 no
C27 C26 H26A 108.742 no
C27 C26 H26B 108.746 no
H26A C26 H26B 107.643 no
C26 C27 H27A 108.955 no
C26 C27 H27B 108.948 no
C28 C27 H27A 108.932 no
C28 C27 H27B 108.937 no
H27A C27 H27B 107.751 no
C27 C28 H28A 108.658 no
C27 C28 H28B 108.652 no
C29 C28 H28A 108.671 no
C29 C28 H28B 108.664 no
H28A C28 H28B 107.593 no
C28 C29 H29A 108.778 no
C28 C29 H29B 108.767 no
C30 C29 H29A 108.779 no
C30 C29 H29B 108.774 no
H29A C29 H29B 107.657 no
C29 C30 H30A 108.902 no
C29 C30 H30B 108.891 no
C31 C30 H30A 108.878 no
C31 C30 H30B 108.882 no
H30A C30 H30B 107.722 no
C30 C31 H31A 109.471 no
C30 C31 H31B 109.468 no
C30 C31 H31C 109.460 no
H31A C31 H31B 109.472 no
H31A C31 H31C 109.484 no
H31B C31 H31C 109.472 no
N4 C32 H32 118.677 no
C33 C32 H32 118.670 no
C32 C33 H33 120.437 no
C34 C33 H33 120.445 no
C33 C34 H34 120.531 no
C35 C34 H34 120.545 no
C34 C35 H35 120.662 no
C36 C35 H35 120.659 no
C37 C38 H38 120.953 no
C39 C38 H38 120.973 no
C39 C40 H40 120.272 no
C41 C40 H40 120.262 no
C42 C43 H43 120.651 no
C44 C43 H43 120.652 no
C43 C44 H44 120.344 no
C45 C44 H44 120.330 no
C44 C45 H45 120.292 no
C46 C45 H45 120.286 no
N6 C46 H46 119.074 no
C45 C46 H46 119.067 no
O2 C47 H47A 110.213 no
O2 C47 H47B 110.227 no
C48 C47 H47A 110.203 no
C48 C47 H47B 110.203 no
H47A C47 H47B 108.512 no
C47 C48 H48A 108.830 no
C47 C48 H48B 108.826 no
C49 C48 H48A 108.830 no
C49 C48 H48B 108.828 no
H48A C48 H48B 107.685 no
C48 C49 H49A 108.924 no
C48 C49 H49B 108.927 no
C50 C49 H49A 108.947 no
C50 C49 H49B 108.933 no
H49A C49 H49B 107.741 no
C49 C50 H50A 108.189 no
C49 C50 H50B 108.182 no
C51 C50 H50A 108.208 no
C51 C50 H50B 108.206 no
H50A C50 H50B 107.354 no
C50 C51 H51A 109.017 no
C50 C51 H51B 109.011 no
C52 C51 H51A 109.015 no
C52 C51 H51B 109.016 no
H51A C51 H51B 107.799 no
C51 C52 H52A 108.326 no
C51 C52 H52B 108.330 no
C53 C52 H52A 108.338 no
C53 C52 H52B 108.333 no
H52A C52 H52B 107.417 no
C52 C53 H53A 108.680 no
C52 C53 H53B 108.681 no
C54 C53 H53A 108.669 no
C54 C53 H53B 108.665 no
H53A C53 H53B 107.611 no
C53 C54 H54A 108.108 no
C53 C54 H54B 108.116 no
C55 C54 H54A 108.114 no
C55 C54 H54B 108.104 no
H54A C54 H54B 107.309 no
C54 C55 H55A 108.204 no
C54 C55 H55B 108.210 no
C56 C55 H55A 108.209 no
C56 C55 H55B 108.207 no
H55A C55 H55B 107.354 no
C55 C56 H56A 107.785 no
C55 C56 H56B 107.789 no
C57 C56 H56A 107.778 no
C57 C56 H56B 107.778 no
H56A C56 H56B 107.134 no
C56 C57 H57A 107.662 no
C56 C57 H57B 107.669 no
C58 C57 H57A 107.668 no
C58 C57 H57B 107.668 no
H57A C57 H57B 107.071 no
C57 C58 H58A 107.754 no
C57 C58 H58B 107.755 no
C59 C58 H58A 107.768 no
C59 C58 H58B 107.763 no
H58A C58 H58B 107.118 no
C58 C59 H59A 107.444 no
C58 C59 H59B 107.440 no
C60 C59 H59A 107.426 no
C60 C59 H59B 107.426 no
H59A C59 H59B 106.961 no
C59 C60 H60A 107.497 no
C59 C60 H60B 107.497 no
C61 C60 H60A 107.501 no
C61 C60 H60B 107.500 no
H60A C60 H60B 106.999 no
C60 C61 H61A 107.223 no
C60 C61 H61B 107.233 no
C62 C61 H61A 107.218 no
C62 C61 H61B 107.217 no
H61A C61 H61B 106.852 no
C61 C62 H62A 109.466 no
C61 C62 H62B 109.453 no
C61 C62 H62C 109.461 no
H62A C62 H62B 109.480 no
H62A C62 H62C 109.489 no
H62B C62 H62C 109.478 no
O3 C63 H63A 108.366 no
O3 C63 H63B 108.365 no
C64 C63 H63A 108.356 no
C64 C63 H63B 108.367 no
H63A C63 H63B 107.440 no
C63 C64 H64A 109.475 no
C63 C64 H64B 109.466 no
C63 C64 H64C 109.473 no
H64A C64 H64B 109.468 no
H64A C64 H64C 109.476 no
H64B C64 H64C 109.469 no

loop_
_geom_bond_atom_site_label_1
_geom_bond_atom_site_label_2
_geom_bond_distance
_geom_bond_publ_flag
Zn1 N1 2.156(3) yes
Zn1 N2 2.010(4) yes
Zn1 N3 2.140(3) yes
Zn1 N4 1.961(3) yes
Zn1 N5 2.050(4) yes
Zn1 N6 2.360(3) yes
Co1 N1 2.142(2) yes
Co1 N2 2.023(3) yes
Co1 N3 2.151(2) yes
Co1 N4 2.2126(19) yes
Co1 N5 2.022(3) yes
Co1 N6 2.098(2) yes
F1 B1 1.349(6) yes
F2 B1 1.349(8) yes
F3 B1 1.389(6) yes
F4 F5 0.851(15) yes
F4 B1 1.245(12) yes
F5 B1 1.314(15) yes
F6 B2 1.245(8) yes
F7 B2 1.274(7) yes
F8 B2 1.315(7) yes
F9 B2 1.560(11) yes
F10 B2 1.486(10) yes
O1 C8 1.339(5) yes
O1 C16 1.460(4) yes
O2 C39 1.349(4) yes
O2 C47 1.453(3) yes
O3 C63 1.398(8) yes
N1 C1 1.335(4) yes
N1 C5 1.349(4) yes
N2 C6 1.346(4) yes
N2 C10 1.344(4) yes
N3 C11 1.362(4) yes
N3 C15 1.345(4) yes
N4 C32 1.338(4) yes
N4 C36 1.354(4) yes
N5 C37 1.337(3) yes
N5 C41 1.345(4) yes
N6 C42 1.349(5) yes
N6 C46 1.349(4) yes
C1 C2 1.384(4) yes
C2 C3 1.378(5) yes
C3 C4 1.392(5) yes
C4 C5 1.391(4) yes
C5 C6 1.489(4) yes
C6 C7 1.379(5) yes
C7 C8 1.389(5) yes
C8 C9 1.401(4) yes
C9 C10 1.384(5) yes
C10 C11 1.490(4) yes
C11 C12 1.382(4) yes
C12 C13 1.387(5) yes
C13 C14 1.375(6) yes
C14 C15 1.386(5) yes
C16 C17 1.505(5) yes
C17 C18 1.534(5) yes
C18 C19 1.516(5) yes
C19 C20 1.533(6) yes
C20 C21 1.516(6) yes
C21 C22 1.514(6) yes
C22 C23 1.526(6) yes
C23 C24 1.523(6) yes
C24 C25 1.514(6) yes
C25 C26 1.527(6) yes
C26 C27 1.517(6) yes
C27 C28 1.526(6) yes
C28 C29 1.521(6) yes
C29 C30 1.517(6) yes
C30 C31 1.514(7) yes
C32 C33 1.380(4) yes
C33 C34 1.386(5) yes
C34 C35 1.390(5) yes
C35 C36 1.388(3) yes
C36 C37 1.490(4) yes
C37 C38 1.398(5) yes
C38 C39 1.388(4) yes
C39 C40 1.390(4) yes
C40 C41 1.383(5) yes
C41 C42 1.487(4) yes
C42 C43 1.388(4) yes
C43 C44 1.384(5) yes
C44 C45 1.378(6) yes
C45 C46 1.376(4) yes
C47 C48 1.515(6) yes
C48 C49 1.509(5) yes
C49 C50 1.536(6) yes
C50 C51 1.510(6) yes
C51 C52 1.529(7) yes
C52 C53 1.497(6) yes
C53 C54 1.518(8) yes
C54 C55 1.474(7) yes
C55 C56 1.510(9) yes
C56 C57 1.480(8) yes
C57 C58 1.472(9) yes
C58 C59 1.493(8) yes
C59 C60 1.466(9) yes
C60 C61 1.477(8) yes
C61 C62 1.427(11) yes
C63 C64 1.349(11) yes
O3 H5 0.82(5) no
C1 H1 0.950 no
C2 H2 0.950 no
C3 H3 0.950 no
C4 H4 0.950 no
C7 H7 0.950 no
C9 H9 0.950 no
C12 H12 0.950 no
C13 H13 0.950 no
C14 H14 0.950 no
C15 H15 0.950 no
C16 H16A 0.990 no
C16 H16B 0.990 no
C17 H17A 0.990 no
C17 H17B 0.990 no
C18 H18A 0.990 no
C18 H18B 0.990 no
C19 H19A 0.990 no
C19 H19B 0.990 no
C20 H20A 0.990 no
C20 H20B 0.990 no
C21 H21A 0.990 no
C21 H21B 0.990 no
C22 H22A 0.990 no
C22 H22B 0.990 no
C23 H23A 0.990 no
C23 H23B 0.990 no
C24 H24A 0.990 no
C24 H24B 0.990 no
C25 H25A 0.990 no
C25 H25B 0.990 no
C26 H26A 0.990 no
C26 H26B 0.990 no
C27 H27A 0.990 no
C27 H27B 0.990 no
C28 H28A 0.990 no
C28 H28B 0.990 no
C29 H29A 0.990 no
C29 H29B 0.990 no
C30 H30A 0.990 no
C30 H30B 0.990 no
C31 H31A 0.980 no
C31 H31B 0.980 no
C31 H31C 0.980 no
C32 H32 0.950 no
C33 H33 0.950 no
C34 H34 0.950 no
C35 H35 0.950 no
C38 H38 0.950 no
C40 H40 0.950 no
C43 H43 0.950 no
C44 H44 0.950 no
C45 H45 0.950 no
C46 H46 0.950 no
C47 H47A 0.990 no
C47 H47B 0.990 no
C48 H48A 0.990 no
C48 H48B 0.990 no
C49 H49A 0.990 no
C49 H49B 0.990 no
C50 H50A 0.990 no
C50 H50B 0.990 no
C51 H51A 0.990 no
C51 H51B 0.990 no
C52 H52A 0.990 no
C52 H52B 0.990 no
C53 H53A 0.990 no
C53 H53B 0.990 no
C54 H54A 0.990 no
C54 H54B 0.990 no
C55 H55A 0.990 no
C55 H55B 0.990 no
C56 H56A 0.990 no
C56 H56B 0.990 no
C57 H57A 0.990 no
C57 H57B 0.990 no
C58 H58A 0.990 no
C58 H58B 0.990 no
C59 H59A 0.990 no
C59 H59B 0.990 no
C60 H60A 0.990 no
C60 H60B 0.990 no
C61 H61A 0.990 no
C61 H61B 0.990 no
C62 H62A 0.980 no
C62 H62B 0.980 no
C62 H62C 0.980 no
C63 H63A 0.990 no
C63 H63B 0.990 no
C64 H64A 0.980 no
C64 H64B 0.980 no
C64 H64C 0.980 no

loop_
_geom_contact_atom_site_label_1
_geom_contact_atom_site_label_2
_geom_contact_distance
_geom_contact_publ_flag
_geom_contact_site_symmetry_2
O1 C6 3.572(4) no .
O2 C41 3.593(4) no .
O2 C49 3.077(5) no .
N1 C3 2.777(4) no .
N2 C8 2.753(4) no .
N2 C32 3.504(3) no .
N2 C46 3.573(4) no .
N3 C13 2.784(4) no .
N4 C34 2.778(3) no .
N5 C1 3.422(4) no .
N5 C39 2.759(5) no .
N6 C44 2.765(4) no .
C1 C4 2.724(5) no .
C2 C5 2.726(5) no .
C4 C7 3.040(5) no .
C6 C9 2.756(4) no .
C7 C10 2.733(4) no .
C9 C12 3.031(4) no .
C9 C16 2.869(5) no .
C11 C14 2.731(5) no .
C12 C15 2.720(5) no .
C32 C35 2.731(5) no .
C33 C36 2.727(4) no .
C35 C38 3.044(4) no .
C37 C40 2.729(4) no .
C38 C41 2.752(3) no .
C38 C47 2.823(5) no .
C40 C43 3.052(4) no .
C42 C45 2.725(4) no .
C43 C46 2.732(6) no .
C48 C51 3.139(6) no .
F1 O1 3.196(4) no .
F1 O3 2.924(6) no .
F1 C7 3.186(5) no .
F1 C8 3.409(5) no .
F1 C63 3.306(8) no .
F2 C16 3.275(5) no 1_455
F2 C18 3.403(5) no 1_455
F2 C45 3.341(5) no 2_766
F3 C3 3.292(6) no 2_666
F3 C7 3.309(6) no .
F3 C46 3.439(6) no 2_766
F4 O3 3.221(13) no .
F4 C9 3.501(15) no 1_455
F4 C12 3.239(13) no 1_455
F5 C4 3.474(14) no .
F5 C9 3.182(10) no 1_455
F5 C12 3.258(16) no 1_455
F5 C16 3.531(11) no 1_455
F6 O2 3.298(5) no 1_655
F6 O4 3.246(10) no .
F6 O4 2.926(8) no 2_856
F6 C34 3.313(6) no 2_756
F6 C35 3.557(5) no 2_756
F6 C38 3.425(6) no 1_655
F6 C39 3.386(5) no 1_655
F6 C47 3.264(6) no 1_655
F7 C1 3.148(6) no 1_655
F7 C2 3.319(6) no 1_655
F7 C20 3.553(5) no 2_866
F7 C21 3.567(5) no 2_866
F8 O4 3.024(9) no .
F8 N5 3.458(6) no .
F8 C15 3.342(8) no .
F8 C34 3.555(7) no 2_756
F8 C35 3.310(6) no 2_756
F8 C40 3.289(6) no .
F8 C41 3.023(6) no .
F8 C42 3.277(6) no .
F8 C43 3.560(6) no .
F9 O4 2.005(10) no .
F9 O4 2.699(11) no 2_856
F9 C14 3.334(11) no .
F9 C15 3.236(11) no .
F9 C37 3.544(12) no 1_655
F9 C38 3.267(12) no 1_655
F10 C31 3.449(9) no 1_546
F10 C34 3.400(6) no 2_756
F10 C43 3.493(7) no .
O1 F1 3.196(4) no .
O1 C7 3.572(3) no 2_766
O2 F6 3.298(5) no 1_455
O2 C34 3.516(4) no 2_756
O3 F1 2.924(6) no .
O3 F4 3.221(13) no .
O3 C13 3.463(6) no 1_455
O3 C32 3.200(6) no .
O4 F6 3.246(10) no .
O4 F6 2.926(8) no 2_856
O4 F8 3.024(9) no .
O4 F9 2.005(10) no .
O4 F9 2.699(11) no 2_856
O4 O4 1.812(13) no 2_856
O4 C14 3.165(10) no .
O4 C15 3.248(9) no .
O4 C35 3.354(9) no 1_655
O4 C35 3.533(10) no 2_756
O4 C38 3.332(8) no 2_756
O4 C47 3.490(9) no 2_756
O4 B2 3.334(9) no .
N5 F8 3.458(6) no .
C1 F7 3.148(6) no 1_455
C1 C14 3.442(4) no 1_455
C2 F7 3.319(6) no 1_455
C2 C14 3.482(4) no 1_455
C2 C15 3.444(4) no 1_455
C3 F3 3.292(6) no 2_666
C3 C11 3.529(4) no 1_455
C3 C12 3.506(4) no 1_455
C4 F5 3.474(14) no .
C4 C12 3.591(4) no 1_455
C4 C16 3.551(4) no 2_766
C7 F1 3.186(5) no .
C7 F3 3.309(6) no .
C7 O1 3.572(3) no 2_766
C7 C7 3.573(4) no 2_766
C8 F1 3.409(5) no .
C9 F4 3.501(15) no 1_655
C9 F5 3.182(10) no 1_655
C11 C3 3.529(4) no 1_655
C12 F4 3.239(13) no 1_655
C12 F5 3.258(16) no 1_655
C12 C3 3.506(4) no 1_655
C12 C4 3.591(4) no 1_655
C13 O3 3.463(6) no 1_655
C14 F9 3.334(11) no .
C14 O4 3.165(10) no .
C14 C1 3.442(4) no 1_655
C14 C2 3.482(4) no 1_655
C15 F8 3.342(8) no .
C15 F9 3.236(11) no .
C15 O4 3.248(9) no .
C15 C2 3.444(4) no 1_655
C15 C47 3.458(4) no 2_756
C16 F2 3.275(5) no 1_655
C16 F5 3.531(11) no 1_655
C16 C4 3.551(4) no 2_766
C17 C46 3.574(4) no 2_766
C18 F2 3.403(5) no 1_655
C20 F7 3.553(5) no 2_866
C21 F7 3.567(5) no 2_866
C31 F10 3.449(9) no 1_564
C32 O3 3.200(6) no .
C34 F6 3.313(6) no 2_756
C34 F8 3.555(7) no 2_756
C34 F10 3.400(6) no 2_756
C34 O2 3.516(4) no 2_756
C35 F6 3.557(5) no 2_756
C35 F8 3.310(6) no 2_756
C35 O4 3.354(9) no 1_455
C35 O4 3.533(10) no 2_756
C35 C39 3.532(4) no 2_756
C37 F9 3.544(12) no 1_455
C38 F6 3.425(6) no 1_455
C38 F9 3.267(12) no 1_455
C38 O4 3.332(8) no 2_756
C39 F6 3.386(5) no 1_455
C39 C35 3.532(4) no 2_756
C40 F8 3.289(6) no .
C41 F8 3.023(6) no .
C42 F8 3.277(6) no .
C43 F8 3.560(6) no .
C43 F10 3.493(7) no .
C45 F2 3.341(5) no 2_766
C46 F3 3.439(6) no 2_766
C46 C17 3.574(4) no 2_766
C47 F6 3.264(6) no 1_455
C47 O4 3.490(9) no 2_756
C47 C15 3.458(4) no 2_756
C63 F1 3.306(8) no .
B2 O4 3.334(9) no .
Zn1 H1 3.2204 no .
Zn1 H15 3.2313 no .
Zn1 H32 3.0155 no .
Zn1 H46 3.4170 no .
Co1 H1 3.1977 no .
Co1 H15 3.2263 no .
Co1 H32 3.2645 no .
Co1 H46 3.1819 no .
O1 H7 2.4770 no .
O1 H9 2.6718 no .
O1 H17A 2.4351 no .
O1 H17B 2.5427 no .
O2 H38 2.6641 no .
O2 H40 2.4866 no .
O2 H48A 3.2292 no .
O2 H48B 2.4740 no .
O2 H49A 3.5410 no .
O2 H49B 2.7428 no .
O3 H64A 3.1580 no .
O3 H64B 2.5458 no .
O3 H64C 2.5457 no .
N1 H2 3.2342 no .
N1 H4 3.2495 no .
N2 H7 3.2313 no .
N2 H9 3.2462 no .
N2 H32 2.9939 no .
N2 H46 3.0800 no .
N3 H12 3.2509 no .
N3 H14 3.2467 no .
N3 H32 3.5701 no .
N4 H33 3.2343 no .
N4 H35 3.2531 no .
N5 H1 2.9020 no .
N5 H15 3.1418 no .
N5 H38 3.2436 no .
N5 H40 3.2270 no .
N6 H43 3.2456 no .
N6 H45 3.2335 no .
C1 H3 3.2454 no .
C2 H4 3.2499 no .
C3 H1 3.2330 no .
C4 H2 3.2504 no .
C4 H7 2.7762 no .
C5 H1 3.1619 no .
C5 H3 3.2583 no .
C5 H7 2.7499 no .
C6 H4 2.7185 no .
C6 H32 3.5163 no .
C6 H46 3.5117 no .
C7 H4 2.7648 no .
C7 H9 3.2805 no .
C8 H16A 2.6639 no .
C8 H16B 2.7416 no .
C9 H7 3.2779 no .
C9 H12 2.7530 no .
C9 H16A 2.8204 no .
C9 H16B 2.8721 no .
C10 H12 2.7219 no .
C10 H32 3.3506 no .
C10 H46 3.4797 no .
C11 H9 2.7408 no .
C11 H13 3.2529 no .
C11 H15 3.1756 no .
C12 H9 2.7708 no .
C12 H14 3.2429 no .
C13 H15 3.2314 no .
C14 H12 3.2402 no .
C15 H13 3.2447 no .
C16 H9 2.5970 no .
C16 H18A 2.7597 no .
C16 H18B 2.7977 no .
C17 H19A 2.5752 no .
C17 H19B 2.7187 no .
C18 H16A 2.8453 no .
C18 H16B 2.7507 no .
C18 H20A 2.8111 no .
C18 H20B 2.7603 no .
C19 H17A 2.6316 no .
C19 H17B 2.6731 no .
C19 H21A 2.6955 no .
C19 H21B 2.6778 no .
C20 H18A 2.7294 no .
C20 H18B 2.8599 no .
C20 H22A 2.7326 no .
C20 H22B 2.8125 no .
C21 H19A 2.7197 no .
C21 H19B 2.6658 no .
C21 H23A 2.6659 no .
C21 H23B 2.7312 no .
C22 H20A 2.7656 no .
C22 H20B 2.7822 no .
C22 H24A 2.7902 no .
C22 H24B 2.7232 no .
C23 H21A 2.6477 no .
C23 H21B 2.7325 no .
C23 H25A 2.7168 no .
C23 H25B 2.7264 no .
C24 H22A 2.7323 no .
C24 H22B 2.7950 no .
C24 H26A 2.6946 no .
C24 H26B 2.7740 no .
C25 H23A 2.6861 no .
C25 H23B 2.7542 no .
C25 H27A 2.7039 no .
C25 H27B 2.7831 no .
C26 H24A 2.7287 no .
C26 H24B 2.7382 no .
C26 H28A 2.7116 no .
C26 H28B 2.7322 no .
C27 H25A 2.7031 no .
C27 H25B 2.7823 no .
C27 H29A 2.7834 no .
C27 H29B 2.7132 no .
C28 H26A 2.6823 no .
C28 H26B 2.7627 no .
C28 H30A 2.7349 no .
C28 H30B 2.7339 no .
C29 H27A 2.7420 no .
C29 H27B 2.7624 no .
C29 H31A 3.3666 no .
C29 H31B 2.7339 no .
C29 H31C 2.7338 no .
C30 H28A 2.6960 no .
C30 H28B 2.7665 no .
C31 H29A 2.7176 no .
C31 H29B 2.7186 no .
C32 H34 3.2485 no .
C33 H35 3.2561 no .
C34 H32 3.2381 no .
C35 H33 3.2555 no .
C35 H38 2.7812 no .
C36 H32 3.1691 no .
C36 H34 3.2544 no .
C36 H38 2.7515 no .
C37 H1 3.1935 no .
C37 H35 2.7321 no .
C38 H35 2.7701 no .
C38 H40 3.2597 no .
C38 H47A 2.7558 no .
C38 H47B 2.7863 no .
C39 H47A 2.6354 no .
C39 H47B 2.6740 no .
C40 H38 3.2642 no .
C40 H43 2.7872 no .
C41 H1 3.2715 no .
C41 H43 2.7229 no .
C42 H40 2.7433 no .
C42 H44 3.2483 no .
C42 H46 3.1789 no .
C43 H40 2.7900 no .
C43 H45 3.2450 no .
C44 H46 3.2320 no .
C45 H43 3.2464 no .
C46 H44 3.2391 no .
C47 H38 2.5356 no .
C47 H49A 2.7693 no .
C47 H49B 2.6712 no .
C48 H50A 2.7291 no .
C48 H50B 3.3704 no .
C48 H51A 2.7983 no .
C48 H51B 3.4803 no .
C49 H47A 3.3609 no .
C49 H47B 2.6420 no .
C49 H51A 2.7645 no .
C49 H51B 2.8054 no .
C50 H48A 2.7740 no .
C50 H48B 2.6743 no .
C50 H52A 2.6781 no .
C50 H52B 2.7356 no .
C51 H48A 2.8582 no .
C51 H48B 3.3302 no .
C51 H49A 2.7926 no .
C51 H49B 3.4095 no .
C51 H53A 2.7140 no .
C51 H53B 2.7893 no .
C52 H50A 2.6780 no .
C52 H50B 2.7212 no .
C52 H54A 2.6648 no .
C52 H54B 2.7599 no .
C53 H51A 2.7380 no .
C53 H51B 2.7926 no .
C53 H55A 2.7344 no .
C53 H55B 2.7271 no .
C54 H52A 2.6729 no .
C54 H52B 2.7496 no .
C54 H56A 2.6936 no .
C54 H56B 2.7426 no .
C55 H53A 2.7060 no .
C55 H53B 2.7964 no .
C55 H57A 2.7425 no .
C55 H57B 2.7442 no .
C56 H54A 2.7198 no .
C56 H54B 2.7122 no .
C56 H58A 2.7360 no .
C56 H58B 2.7151 no .
C57 H55A 2.7373 no .
C57 H55B 2.7849 no .
C57 H59A 2.7366 no .
C57 H59B 2.7159 no .
C58 H56A 2.7286 no .
C58 H56B 2.7268 no .
C58 H60A 2.7484 no .
C58 H60B 2.7318 no .
C59 H57A 2.7368 no .
C59 H57B 2.7155 no .
C59 H61A 2.7402 no .
C59 H61B 2.7031 no .
C60 H58A 2.7613 no .
C60 H58B 2.7411 no .
C60 H62A 3.3293 no .
C60 H62B 2.7483 no .
C60 H62C 2.7483 no .
C61 H59A 2.7313 no .
C61 H59B 2.7147 no .
C62 H60A 2.7365 no .
C62 H60B 2.7006 no .
C64 H5 2.70(5) no .
H1 H2 2.3205 no .
H2 H3 2.3426 no .
H3 H4 2.3597 no .
H4 H7 2.2296 no .
H5 H63A 2.6032 no .
H5 H63B 2.0857 no .
H5 H64A 3.5325 no .
H5 H64B 2.6408 no .
H5 H64C 3.0670 no .
H9 H12 2.2208 no .
H9 H16A 2.4333 no .
H9 H16B 2.4080 no .
H12 H13 2.3484 no .
H13 H14 2.3393 no .
H14 H15 2.3221 no .
H16A H17A 2.8588 no .
H16A H17B 2.3336 no .
H16A H18A 3.1423 no .
H16A H18B 2.7240 no .
H16B H17A 2.4094 no .
H16B H17B 2.8618 no .
H16B H18A 2.5794 no .
H16B H18B 3.0566 no .
H17A H18A 2.4042 no .
H17A H18B 2.8746 no .
H17A H19A 2.3333 no .
H17A H19B 2.9813 no .
H17B H18A 2.8751 no .
H17B H18B 2.3729 no .
H17B H19A 2.8271 no .
H17B H19B 2.5300 no .
H18A H19A 2.4259 no .
H18A H19B 2.8570 no .
H18A H20A 2.6012 no .
H18A H20B 2.9407 no .
H18B H19A 2.8548 no .
H18B H19B 2.3184 no .
H18B H20A 3.2214 no .
H18B H20B 2.6877 no .
H19A H20A 2.3609 no .
H19A H20B 2.8683 no .
H19A H21A 3.0034 no .
H19A H21B 2.5004 no .
H19B H20A 2.8677 no .
H19B H20B 2.4034 no .
H19B H21A 2.4617 no .
H19B H21B 2.8932 no .
H20A H21A 2.8550 no .
H20A H21B 2.3725 no .
H20A H22A 2.9870 no .
H20A H22B 2.6482 no .
H20B H21A 2.3586 no .
H20B H21B 2.8548 no .
H20B H22A 2.5801 no .
H20B H22B 3.1373 no .
H21A H22A 2.3977 no .
H21A H22B 2.8513 no .
H21A H23A 2.4107 no .
H21A H23B 2.9426 no .
H21B H22A 2.8520 no .
H21B H22B 2.3308 no .
H21B H23A 2.9723 no .
H21B H23B 2.5710 no .
H22A H23A 2.4028 no .
H22A H23B 2.8639 no .
H22A H24A 3.0445 no .
H22A H24B 2.5176 no .
H22B H23A 2.8633 no .
H22B H23B 2.3511 no .
H22B H24A 2.6572 no .
H22B H24B 3.0380 no .
H23A H24A 2.8584 no .
H23A H24B 2.3991 no .
H23A H25A 2.9319 no .
H23A H25B 2.5008 no .
H23B H24A 2.3442 no .
H23B H24B 2.8587 no .
H23B H25A 2.5634 no .
H23B H25B 3.0522 no .
H24A H25A 2.3688 no .
H24A H25B 2.8547 no .
H24A H26A 2.5028 no .
H24A H26B 3.0622 no .
H24B H25A 2.8546 no .
H24B H25B 2.3612 no .
H24B H26A 2.9538 no .
H24B H26B 2.5980 no .
H25A H26A 2.4086 no .
H25A H26B 2.8619 no .
H25A H27A 2.4778 no .
H25A H27B 3.0193 no .
H25B H26A 2.8618 no .
H25B H26B 2.3440 no .
H25B H27A 3.0196 no .
H25B H27B 2.6478 no .
H26A H27A 2.4009 no .
H26A H27B 2.8557 no .
H26A H28A 2.4779 no .
H26A H28B 2.9465 no .
H26B H27A 2.8560 no .
H26B H27B 2.3366 no .
H26B H28A 3.0384 no .
H26B H28B 2.5861 no .
H27A H28A 2.3835 no .
H27A H28B 2.8629 no .
H27A H29A 3.0653 no .
H27A H29B 2.5227 no .
H27B H28A 2.8628 no .
H27B H28B 2.3669 no .
H27B H29A 2.6199 no .
H27B H29B 2.9880 no .
H28A H29A 2.8564 no .
H28A H29B 2.3983 no .
H28A H30A 2.5118 no .
H28A H30B 2.9514 no .
H28B H29A 2.3408 no .
H28B H29B 2.8566 no .
H28B H30A 3.0623 no .
H28B H30B 2.5863 no .
H29A H30A 2.8570 no .
H29A H30B 2.3682 no .
H29A H31B 2.5499 no .
H29A H31C 3.0096 no .
H29B H30A 2.3676 no .
H29B H30B 2.8570 no .
H29B H31B 3.0111 no .
H29B H31C 2.5508 no .
H30A H31A 2.3446 no .
H30A H31B 2.8512 no .
H30A H31C 2.3601 no .
H30B H31A 2.3446 no .
H30B H31B 2.3602 no .
H30B H31C 2.8512 no .
H32 H33 2.3175 no .
H33 H34 2.3504 no .
H34 H35 2.3577 no .
H35 H38 2.2365 no .
H38 H47A 2.3229 no .
H38 H47B 2.3379 no .
H40 H43 2.2634 no .
H43 H44 2.3482 no .
H44 H45 2.3366 no .
H45 H46 2.3170 no .
H47A H48A 2.2766 no .
H47A H48B 2.4553 no .
H47A H49A 3.5715 no .
H47B H48A 2.4710 no .
H47B H48B 2.8565 no .
H47B H49A 2.5280 no .
H47B H49B 2.7698 no .
H48A H49A 2.3216 no .
H48A H49B 2.8489 no .
H48A H50A 3.0822 no .
H48A H51A 2.3016 no .
H48A H51B 3.1000 no .
H48B H49A 2.8488 no .
H48B H49B 2.4012 no .
H48B H50A 2.4890 no .
H48B H50B 3.5604 no .
H48B H51A 2.9185 no .
H49A H50A 2.8663 no .
H49A H50B 2.3771 no .
H49A H51A 3.0451 no .
H49A H51B 2.6486 no .
H49B H50A 2.3697 no .
H49B H50B 2.3301 no .
H50A H51A 2.3744 no .
H50A H51B 2.8466 no .
H50A H52A 2.4460 no .
H50A H52B 2.9763 no .
H50B H51A 2.8470 no .
H50B H51B 2.3397 no .
H50B H52A 2.9538 no .
H50B H52B 2.5535 no .
H51A H52A 2.3985 no .
H51A H52B 2.8621 no .
H51A H53A 2.5174 no .
H51A H53B 3.0562 no .
H51B H52A 2.8616 no .
H51B H52B 2.3524 no .
H51B H53A 3.0247 no .
H51B H53B 2.6571 no .
H52A H53A 2.3756 no .
H52A H53B 2.8342 no .
H52A H54A 2.4250 no .
H52A H54B 2.9932 no .
H52B H53A 2.8346 no .
H52B H53B 2.3122 no .
H52B H54A 2.9634 no .
H52B H54B 2.6087 no .
H53A H54A 2.4014 no .
H53A H54B 2.8482 no .
H53A H55A 2.5215 no .
H53A H55B 2.9406 no .
H53B H54A 2.8474 no .
H53B H54B 2.3221 no .
H53B H55A 3.0966 no .
H53B H55B 2.6113 no .
H54A H55A 2.3141 no .
H54A H55B 2.8133 no .
H54A H56A 2.5036 no .
H54A H56B 3.0305 no .
H54B H55A 2.8131 no .
H54B H55B 2.3205 no .
H54B H56A 2.9403 no .
H54B H56B 2.5479 no .
H55A H56A 2.3685 no .
H55A H56B 2.8365 no .
H55A H57A 2.9852 no .
H55A H57B 2.5475 no .
H55B H56A 2.8363 no .
H55B H56B 2.3255 no .
H55B H57A 2.5970 no .
H55B H57B 3.0648 no .
H56A H57A 2.8099 no .
H56A H57B 2.3141 no .
H56A H58A 3.0187 no .
H56A H58B 2.5326 no .
H56B H57A 2.3156 no .
H56B H57B 2.8099 no .
H56B H58A 2.5532 no .
H56B H58B 2.9821 no .
H57A H58A 2.2980 no .
H57A H58B 2.8038 no .
H57A H59A 2.5584 no .
H57A H59B 2.9943 no .
H57B H58A 2.8037 no .
H57B H58B 2.3173 no .
H57B H59A 2.9936 no .
H57B H59B 2.5134 no .
H58A H59A 2.3150 no .
H58A H59B 2.8172 no .
H58A H60A 2.5850 no .
H58A H60B 3.0221 no .
H58B H59A 2.8173 no .
H58B H59B 2.3338 no .
H58B H60A 3.0161 no .
H58B H60B 2.5454 no .
H59A H60A 2.2899 no .
H59A H60B 2.7948 no .
H59A H61A 2.5614 no .
H59A H61B 2.9734 no .
H59B H60A 2.7948 no .
H59B H60B 2.3054 no .
H59B H61A 3.0074 no .
H59B H61B 2.5039 no .
H60A H61A 2.2883 no .
H60A H61B 2.8008 no .
H60A H62B 3.0631 no .
H60A H62C 2.5996 no .
H60B H61A 2.8009 no .
H60B H61B 2.3234 no .
H60B H62A 3.5781 no .
H60B H62B 2.5616 no .
H60B H62C 3.0041 no .
H61A H62A 2.2337 no .
H61A H62B 2.7714 no .
H61A H62C 2.2663 no .
H61B H62A 2.2335 no .
H61B H62B 2.2661 no .
H61B H62C 2.7713 no .
H63A H64A 2.1845 no .
H63A H64B 2.7246 no .
H63A H64C 2.2066 no .
H63B H64A 2.1846 no .
H63B H64B 2.2067 no .
H63B H64C 2.7247 no .
F1 H5 2.17(6) no .
F1 H7 2.8599 no .
F1 H17B 3.5610 no .
F1 H45 3.4764 no 2_766
F1 H62C 2.8609 no 1_564
F1 H63B 2.8866 no .
F1 H64B 3.2392 no .
F2 H3 3.2975 no 2_666
F2 H16A 3.1766 no 1_455
F2 H16B 2.6143 no 1_455
F2 H18A 2.8130 no 1_455
F2 H18B 3.2388 no 1_455
F2 H45 2.4588 no 2_766
F2 H55B 3.3209 no 2_656
F2 H62C 3.3755 no 1_564
F3 H3 2.4388 no 2_666
F3 H4 3.0191 no .
F3 H7 2.4606 no .
F3 H16B 3.3696 no 1_455
F3 H45 3.1618 no 2_766
F3 H46 2.6803 no 2_766
F4 H4 3.4288 no .
F4 H5 2.52(5) no .
F4 H7 3.5639 no .
F4 H9 2.5670 no 1_455
F4 H12 2.3220 no 1_455
F4 H16A 3.4679 no 1_455
F4 H16B 3.1089 no 1_455
F4 H53A 3.5338 no 2_656
F4 H53B 3.3360 no 2_656
F5 H4 2.8140 no .
F5 H5 3.03(5) no .
F5 H7 3.2537 no .
F5 H9 2.3127 no 1_455
F5 H12 2.4318 no 1_455
F5 H16A 3.4684 no 1_455
F5 H16B 2.7656 no 1_455
F6 H34 2.6927 no 2_756
F6 H35 3.1833 no 2_756
F6 H38 3.3326 no 1_655
F6 H47B 2.4962 no 1_655
F6 H49A 3.3721 no 1_655
F6 H49B 3.3583 no 1_655
F7 H1 2.4201 no 1_655
F7 H2 2.7984 no 1_655
F7 H20A 2.8152 no 2_866
F7 H21B 3.0970 no 2_866
F7 H22B 3.0060 no 2_866
F8 H15 2.4883 no .
F8 H34 3.0634 no 2_756
F8 H35 2.5582 no 2_756
F8 H40 3.5162 no .
F8 H43 3.5193 no .
F9 H1 2.9651 no 1_655
F9 H14 2.8373 no .
F9 H15 2.6188 no .
F9 H35 3.2370 no 2_756
F9 H38 3.2023 no 1_655
F10 H22B 2.7957 no 2_866
F10 H31A 2.6050 no 1_546
F10 H31B 3.5782 no 1_546
F10 H34 2.5206 no 2_756
F10 H35 3.5839 no 2_756
F10 H40 3.3411 no .
F10 H43 3.0076 no .
O1 H4 3.5209 no 2_766
O1 H7 3.3779 no 2_766
O1 H46 3.5964 no 2_766
O1 H64B 3.5001 no .
O2 H23B 3.5012 no 2_766
O2 H31B 2.8607 no 1_546
O3 H12 3.4246 no 1_455
O3 H13 2.6389 no 1_455
O3 H32 2.4387 no .
O3 H33 3.3869 no .
O3 H51B 3.3057 no 2_656
O3 H53B 3.5881 no 2_656
O4 H14 2.5355 no .
O4 H15 2.6813 no .
O4 H35 3.0451 no 1_655
O4 H35 2.7993 no 2_756
O4 H38 3.4705 no 1_655
O4 H38 2.5491 no 2_756
O4 H47A 3.5167 no 2_756
O4 H47B 2.6398 no 2_756
N1 H17A 2.9199 no 2_766
N1 H19A 3.4300 no 2_766
N3 H2 3.4686 no 1_655
N3 H47A 3.3802 no 2_756
N3 H48A 3.2941 no 2_756
N4 H13 3.4347 no 1_455
N4 H14 3.3148 no 1_455
N4 H47A 2.8891 no 2_756
N6 H2 3.2583 no 1_655
N6 H17A 3.2620 no 2_766
N6 H19A 3.1595 no 2_766
C1 H14 3.4456 no 1_455
C1 H17A 3.1926 no 2_766
C1 H18A 3.4750 no 2_766
C1 H19A 2.9864 no 2_766
C2 H17A 3.4442 no 2_766
C2 H18A 2.9307 no 2_766
C2 H19A 3.4343 no 2_766
C2 H20A 3.5438 no 2_766
C3 H16B 3.1246 no 2_766
C3 H17A 3.4115 no 2_766
C3 H18A 3.0844 no 2_766
C3 H46 3.3843 no 1_455
C4 H16B 2.9487 no 2_766
C4 H17A 3.1356 no 2_766
C5 H17A 2.8582 no 2_766
C6 H5 3.33(5) no .
C6 H17A 3.5030 no 2_766
C7 H5 3.16(4) no .
C7 H7 3.3662 no 2_766
C8 H5 3.56(5) no .
C8 H7 3.2989 no 2_766
C8 H64B 3.2466 no .
C9 H64B 3.1728 no .
C9 H64C 3.5947 no .
C11 H3 3.3861 no 1_655
C11 H48A 3.2787 no 2_756
C12 H48A 3.1696 no 2_756
C12 H51A 3.3372 no 2_756
C12 H51B 3.5822 no 2_756
C13 H5 3.57(6) no 1_655
C13 H48A 3.0647 no 2_756
C13 H49A 3.5376 no 2_756
C13 H51B 3.3849 no 2_756
C14 H1 3.5972 no 1_655
C14 H47A 3.5208 no 2_756
C14 H47B 3.1424 no 2_756
C14 H48A 3.0888 no 2_756
C14 H49A 3.5755 no 2_756
C15 H2 3.2831 no 1_655
C15 H47A 2.9933 no 2_756
C15 H47B 3.2245 no 2_756
C15 H48A 3.1903 no 2_756
C16 H4 3.5737 no 2_766
C16 H64B 3.5153 no .
C17 H46 3.4671 no 2_766
C17 H62B 3.2844 no 1_564
C18 H57B 3.5338 no 2_756
C18 H62B 3.5760 no 1_564
C19 H60B 3.3290 no 1_564
C20 H44 3.3993 no 2_866
C20 H59B 3.4372 no 2_756
C21 H59B 3.5316 no 2_756
C22 H61A 3.3316 no 2_756
C22 H61B 3.3970 no 2_756
C23 H31C 3.4516 no 2_775
C23 H61A 3.4501 no 2_756
C23 H61B 3.2619 no 2_756
C24 H30A 3.2697 no 2_875
C24 H49B 3.4829 no 2_766
C24 H54B 3.5868 no 1_664
C24 H61A 3.3492 no 2_756
C24 H62A 3.5302 no 2_756
C25 H29B 3.4559 no 2_775
C25 H50A 3.4099 no 2_766
C25 H50B 3.4763 no 2_766
C25 H62A 3.5320 no 2_756
C26 H28A 3.4950 no 2_875
C26 H30A 3.4949 no 2_875
C26 H50A 3.4952 no 2_766
C26 H50B 3.2148 no 2_766
C26 H52B 3.3528 no 1_664
C26 H63A 3.5820 no 2_765
C27 H27A 3.4702 no 2_775
C27 H50A 3.4401 no 2_766
C27 H50B 3.5860 no 2_766
C27 H63A 3.3389 no 2_765
C27 H64A 3.4696 no 2_765
C28 H26A 3.4611 no 2_875
C28 H28A 3.5866 no 2_875
C28 H50B 3.3620 no 1_664
C28 H52B 3.4652 no 1_664
C28 H52B 3.5344 no 2_766
C28 H63A 3.2033 no 2_765
C29 H25A 3.4543 no 2_775
C29 H33 3.4696 no 2_765
C30 H24A 3.1952 no 2_875
C30 H26A 3.4947 no 2_875
C30 H33 3.3255 no 2_765
C30 H34 3.5170 no 2_765
C30 H50B 3.4797 no 1_664
C30 H54B 3.5960 no 2_766
C31 H23B 3.5067 no 2_775
C31 H34 3.3741 no 2_765
C31 H40 3.1093 no 1_564
C32 H13 2.8308 no 1_455
C32 H14 3.4094 no 1_455
C32 H47A 3.0895 no 2_756
C32 H48A 3.4578 no 2_756
C32 H48B 3.3095 no 2_756
C32 H64C 3.5418 no .
C33 H13 3.0359 no 1_455
C33 H14 3.3868 no 1_455
C33 H30B 3.2487 no 2_765
C33 H47A 3.3122 no 2_756
C33 H48B 3.0719 no 2_756
C33 H49A 3.3822 no 2_656
C33 H63A 3.5983 no .
C34 H14 3.2313 no 1_455
C34 H30B 3.3512 no 2_765
C34 H31B 3.4887 no 2_765
C34 H47A 3.3281 no 2_756
C34 H49A 3.3382 no 2_656
C35 H14 3.1058 no 1_455
C35 H47A 3.1140 no 2_756
C36 H14 3.1355 no 1_455
C36 H47A 2.8838 no 2_756
C38 H35 3.4039 no 2_756
C39 H31B 3.5467 no 1_546
C39 H35 3.4258 no 2_756
C40 H21B 3.1041 no 2_766
C40 H31B 3.3285 no 1_546
C41 H21B 3.4667 no 2_766
C42 H2 3.5846 no 1_655
C42 H19A 3.0907 no 2_766
C43 H19A 3.4263 no 2_766
C43 H19B 3.5348 no 2_766
C43 H21B 3.5713 no 2_766
C44 H2 3.3557 no 1_655
C44 H19B 3.4426 no 2_766
C44 H20A 3.1149 no 2_866
C44 H58A 3.3584 no 2_757
C44 H60A 3.1724 no 2_757
C44 H60B 3.5894 no 2_757
C45 H2 3.0207 no 1_655
C45 H3 3.3860 no 1_655
C45 H17B 3.2450 no 2_766
C45 H18A 3.4890 no 2_866
C45 H60A 3.3649 no 2_757
C46 H2 2.9587 no 1_655
C46 H3 3.0018 no 1_655
C46 H17A 2.9960 no 2_766
C46 H17B 3.1993 no 2_766
C46 H19A 3.4824 no 2_766
C47 H15 3.4353 no 2_756
C49 H25A 3.5147 no 2_766
C49 H30B 3.5442 no 1_446
C50 H25A 3.1708 no 2_766
C50 H26A 3.2988 no 2_766
C50 H27A 3.3344 no 2_766
C50 H28B 3.5750 no 1_446
C51 H28B 3.5486 no 1_446
C51 H64C 3.5519 no 2_756
C52 H27A 3.5969 no 2_766
C52 H28A 3.4988 no 2_766
C52 H64A 3.5959 no 2_756
C53 H63B 3.5425 no 2_656
C53 H64A 3.4417 no 2_756
C54 H30A 3.5458 no 2_766
C56 H61A 3.5974 no 2_647
C57 H18B 3.3437 no 2_756
C57 H20B 3.4618 no 2_756
C58 H44 3.2819 no 2_757
C58 H59A 3.5126 no 2_647
C59 H20B 3.1368 no 2_756
C59 H22A 3.4225 no 2_756
C60 H19B 3.3473 no 1_546
C60 H44 3.3647 no 2_757
C60 H57A 3.5428 no 2_647
C61 H22A 3.1186 no 2_756
C61 H23A 3.3584 no 2_756
C61 H24B 3.1906 no 2_756
C62 H17B 3.3149 no 1_546
C62 H24B 3.4585 no 2_756
C62 H63B 3.3405 no 1_546
C62 H64B 3.5638 no 1_546
C63 H26B 3.3225 no 2_765
C63 H27B 3.5182 no 2_765
C63 H28B 3.3878 no 2_765
C63 H32 3.1181 no .
C63 H33 3.5376 no .
C63 H51B 3.4434 no 2_656
C63 H53B 3.2948 no 2_656
C63 H62A 3.5315 no 1_564
C64 H27B 3.3478 no 2_765
C64 H32 3.3380 no .
C64 H51A 3.3986 no 2_756
C64 H53A 3.1347 no 2_756
C64 H62A 3.3695 no 1_564
B1 H3 3.4222 no 2_666
B1 H4 3.5391 no .
B1 H5 2.96(5) no .
B1 H7 3.1042 no .
B1 H9 3.4205 no 1_455
B1 H12 3.5110 no 1_455
B1 H16B 3.0989 no 1_455
B1 H45 3.2177 no 2_766
B2 H1 3.3612 no 1_655
B2 H15 3.3780 no .
B2 H22B 3.4843 no 2_866
B2 H34 3.1538 no 2_756
B2 H35 3.3201 no 2_756
H1 F7 2.4201 no 1_455
H1 F9 2.9651 no 1_455
H1 C14 3.5972 no 1_455
H1 B2 3.3612 no 1_455
H1 H14 3.3937 no 1_455
H1 H19A 2.8883 no 2_766
H1 H20A 3.4814 no 2_766
H2 F7 2.7984 no 1_455
H2 N3 3.4686 no 1_455
H2 N6 3.2583 no 1_455
H2 C15 3.2831 no 1_455
H2 C42 3.5846 no 1_455
H2 C44 3.3557 no 1_455
H2 C45 3.0207 no 1_455
H2 C46 2.9587 no 1_455
H2 H15 3.4020 no 1_455
H2 H18A 3.0149 no 2_766
H2 H20A 3.1075 no 2_766
H2 H45 3.3784 no 1_455
H2 H46 3.2722 no 1_455
H3 F2 3.2975 no 2_666
H3 F3 2.4388 no 2_666
H3 C11 3.3861 no 1_455
H3 C45 3.3860 no 1_455
H3 C46 3.0018 no 1_455
H3 B1 3.4222 no 2_666
H3 H16B 3.1846 no 2_766
H3 H18A 3.2553 no 2_766
H3 H45 3.3062 no 1_455
H3 H46 2.5856 no 1_455
H4 F3 3.0191 no .
H4 F4 3.4288 no .
H4 F5 2.8140 no .
H4 O1 3.5209 no 2_766
H4 C16 3.5737 no 2_766
H4 B1 3.5391 no .
H4 H12 3.5705 no 1_455
H4 H16B 2.9046 no 2_766
H5 F1 2.17(6) no .
H5 F4 2.52(5) no .
H5 F5 3.03(5) no .
H5 C6 3.33(5) no .
H5 C7 3.16(4) no .
H5 C8 3.56(5) no .
H5 C13 3.57(6) no 1_455
H5 B1 2.96(5) no .
H5 H7 3.3107 no .
H5 H12 3.1317 no 1_455
H5 H13 2.8899 no 1_455
H5 H32 3.0505 no .
H5 H53B 3.5242 no 2_656
H7 F1 2.8599 no .
H7 F3 2.4606 no .
H7 F4 3.5639 no .
H7 F5 3.2537 no .
H7 O1 3.3779 no 2_766
H7 C7 3.3662 no 2_766
H7 C8 3.2989 no 2_766
H7 B1 3.1042 no .
H7 H5 3.3107 no .
H7 H7 3.4210 no 2_766
H9 F4 2.5670 no 1_655
H9 F5 2.3127 no 1_655
H9 B1 3.4205 no 1_655
H9 H64B 3.2374 no .
H12 F4 2.3220 no 1_655
H12 F5 2.4318 no 1_655
H12 O3 3.4246 no 1_655
H12 B1 3.5110 no 1_655
H12 H4 3.5705 no 1_655
H12 H5 3.1317 no 1_655
H12 H51A 3.2111 no 2_756
H12 H51B 3.3904 no 2_756
H13 O3 2.6389 no 1_655
H13 N4 3.4347 no 1_655
H13 C32 2.8308 no 1_655
H13 C33 3.0359 no 1_655
H13 H5 2.8899 no 1_655
H13 H32 2.8186 no 1_655
H13 H33 3.1696 no 1_655
H13 H48A 3.5120 no 2_756
H13 H49A 3.4131 no 2_756
H13 H51B 3.0177 no 2_756
H14 F9 2.8373 no .
H14 O4 2.5355 no .
H14 N4 3.3148 no 1_655
H14 C1 3.4456 no 1_655
H14 C32 3.4094 no 1_655
H14 C33 3.3868 no 1_655
H14 C34 3.2313 no 1_655
H14 C35 3.1058 no 1_655
H14 C36 3.1355 no 1_655
H14 H1 3.3937 no 1_655
H14 H35 3.5326 no 1_655
H14 H47B 3.0050 no 2_756
H14 H48A 3.5641 no 2_756
H14 H49A 3.4980 no 2_756
H15 F8 2.4883 no .
H15 F9 2.6188 no .
H15 O4 2.6813 no .
H15 C47 3.4353 no 2_756
H15 B2 3.3780 no .
H15 H2 3.4020 no 1_655
H15 H38 3.3563 no 2_756
H15 H47A 2.8801 no 2_756
H15 H47B 3.1324 no 2_756
H16A F2 3.1766 no 1_655
H16A F4 3.4679 no 1_655
H16A F5 3.4684 no 1_655
H16A H53A 3.5516 no 2_756
H16A H55A 3.2630 no 2_756
H16A H62B 3.0717 no 1_564
H16A H64B 2.7465 no .
H16B F2 2.6143 no 1_655
H16B F3 3.3696 no 1_655
H16B F4 3.1089 no 1_655
H16B F5 2.7656 no 1_655
H16B C3 3.1246 no 2_766
H16B C4 2.9487 no 2_766
H16B B1 3.0989 no 1_655
H16B H3 3.1846 no 2_766
H16B H4 2.9046 no 2_766
H17A N1 2.9199 no 2_766
H17A N6 3.2620 no 2_766
H17A C1 3.1926 no 2_766
H17A C2 3.4442 no 2_766
H17A C3 3.4115 no 2_766
H17A C4 3.1356 no 2_766
H17A C5 2.8582 no 2_766
H17A C6 3.5030 no 2_766
H17A C46 2.9960 no 2_766
H17A H46 2.8683 no 2_766
H17B F1 3.5610 no .
H17B C45 3.2450 no 2_766
H17B C46 3.1993 no 2_766
H17B C62 3.3149 no 1_564
H17B H45 3.2212 no 2_766
H17B H46 3.1466 no 2_766
H17B H60B 3.3301 no 1_564
H17B H62B 2.5773 no 1_564
H17B H62C 3.2164 no 1_564
H18A F2 2.8130 no 1_655
H18A C1 3.4750 no 2_766
H18A C2 2.9307 no 2_766
H18A C3 3.0844 no 2_766
H18A C45 3.4890 no 2_866
H18A H2 3.0149 no 2_766
H18A H3 3.2553 no 2_766
H18A H45 3.0400 no 2_866
H18B F2 3.2388 no 1_655
H18B C57 3.3437 no 2_756
H18B H55A 2.9718 no 2_756
H18B H55B 3.5552 no 2_756
H18B H57A 3.1732 no 2_756
H18B H57B 2.6436 no 2_756
H18B H60B 3.4968 no 1_564
H18B H62B 3.0450 no 1_564
H19A N1 3.4300 no 2_766
H19A N6 3.1595 no 2_766
H19A C1 2.9864 no 2_766
H19A C2 3.4343 no 2_766
H19A C42 3.0907 no 2_766
H19A C43 3.4263 no 2_766
H19A C46 3.4824 no 2_766
H19A H1 2.8883 no 2_766
H19B C43 3.5348 no 2_766
H19B C44 3.4426 no 2_766
H19B C60 3.3473 no 1_564
H19B H57B 3.5171 no 2_756
H19B H58B 3.4156 no 1_564
H19B H60A 3.5775 no 1_564
H19B H60B 2.3867 no 1_564
H19B H62B 3.5809 no 1_564
H20A F7 2.8152 no 2_866
H20A C2 3.5438 no 2_766
H20A C44 3.1149 no 2_866
H20A H1 3.4814 no 2_766
H20A H2 3.1075 no 2_766
H20A H44 2.7554 no 2_866
H20B C57 3.4618 no 2_756
H20B C59 3.1368 no 2_756
H20B H44 3.1167 no 2_866
H20B H57A 3.0737 no 2_756
H20B H57B 3.0571 no 2_756
H20B H59A 2.6991 no 2_756
H20B H59B 2.6880 no 2_756
H21A H43 3.5452 no 2_766
H21A H58B 2.6849 no 1_564
H21A H59B 3.0373 no 2_756
H21A H61B 3.2727 no 2_756
H21B F7 3.0970 no 2_866
H21B C40 3.1041 no 2_766
H21B C41 3.4667 no 2_766
H21B C43 3.5713 no 2_766
H21B H40 2.7971 no 2_766
H21B H43 3.3739 no 2_766
H22A C59 3.4225 no 2_756
H22A C61 3.1186 no 2_756
H22A H56B 3.1921 no 1_664
H22A H59A 2.8614 no 2_756
H22A H59B 3.2122 no 2_756
H22A H61A 2.5094 no 2_756
H22A H61B 2.8619 no 2_756
H22B F7 3.0060 no 2_866
H22B F10 2.7957 no 2_866
H22B B2 3.4843 no 2_866
H22B H31A 3.4971 no 2_875
H23A C61 3.3584 no 2_756
H23A H31C 3.0258 no 2_775
H23A H56A 2.8844 no 1_564
H23A H61A 3.2293 no 2_756
H23A H61B 2.6200 no 2_756
H23A H62A 3.5277 no 2_756
H23B O2 3.5012 no 2_766
H23B C31 3.5067 no 2_775
H23B H31B 3.1492 no 2_775
H23B H31C 2.9862 no 2_775
H23B H40 3.1658 no 2_766
H23B H49B 2.9560 no 2_766
H24A C30 3.1952 no 2_875
H24A H30A 2.4457 no 2_875
H24A H30B 3.1775 no 2_875
H24A H31A 3.3332 no 2_875
H24A H49B 2.9315 no 2_766
H24A H50B 3.2947 no 2_766
H24A H54B 3.4604 no 1_664
H24B C61 3.1906 no 2_756
H24B C62 3.4585 no 2_756
H24B H30A 3.3306 no 2_875
H24B H54B 2.8747 no 1_664
H24B H56B 3.2506 no 1_664
H24B H61A 2.5300 no 2_756
H24B H61B 3.1449 no 2_756
H24B H62A 2.8744 no 2_756
H25A C29 3.4543 no 2_775
H25A C49 3.5147 no 2_766
H25A C50 3.1708 no 2_766
H25A H29A 3.2243 no 2_775
H25A H29B 2.8080 no 2_775
H25A H31B 3.4827 no 2_775
H25A H31C 3.0989 no 2_775
H25A H49B 2.9358 no 2_766
H25A H50A 2.6118 no 2_766
H25A H50B 3.0191 no 2_766
H25B H29B 3.2398 no 2_775
H25B H31C 3.2952 no 2_775
H25B H54A 2.9036 no 1_564
H25B H62A 2.9230 no 2_756
H25B H64A 3.2560 no 2_765
H26A C28 3.4611 no 2_875
H26A C30 3.4947 no 2_875
H26A C50 3.2988 no 2_766
H26A H28A 2.5954 no 2_875
H26A H30A 2.6881 no 2_875
H26A H30B 3.5795 no 2_875
H26A H50A 3.2072 no 2_766
H26A H50B 2.5123 no 2_766
H26A H52B 3.0640 no 1_664
H26A H54B 3.4693 no 1_664
H26B C63 3.3225 no 2_765
H26B H52B 2.7872 no 1_664
H26B H53B 3.2601 no 1_664
H26B H54B 3.0490 no 1_664
H26B H62A 3.3283 no 2_756
H26B H63A 2.9008 no 2_765
H26B H63B 2.9135 no 2_765
H26B H64A 3.2082 no 2_765
H27A C27 3.4702 no 2_775
H27A C50 3.3344 no 2_766
H27A C52 3.5969 no 2_766
H27A H27A 2.8179 no 2_775
H27A H27B 3.2603 no 2_775
H27A H29A 3.5203 no 2_775
H27A H29B 2.9983 no 2_775
H27A H50A 2.6496 no 2_766
H27A H50B 3.1404 no 2_766
H27A H52A 2.9531 no 2_766
H27A H52B 3.4394 no 2_766
H27B C63 3.5182 no 2_765
H27B C64 3.3478 no 2_765
H27B H27A 3.2603 no 2_775
H27B H29B 3.4165 no 2_775
H27B H50A 3.4844 no 1_564
H27B H52A 2.8807 no 1_564
H27B H63A 2.9172 no 2_765
H27B H64A 2.6436 no 2_765
H27B H64C 3.5092 no 2_765
H28A C26 3.4950 no 2_875
H28A C28 3.5866 no 2_875
H28A C52 3.4988 no 2_766
H28A H26A 2.5954 no 2_875
H28A H28A 2.7470 no 2_875
H28A H50B 3.0566 no 1_664
H28A H50B 3.5180 no 2_766
H28A H52A 3.3179 no 2_766
H28A H52B 3.2493 no 1_664
H28A H52B 2.7648 no 2_766
H28B C50 3.5750 no 1_664
H28B C51 3.5486 no 1_664
H28B C63 3.3878 no 2_765
H28B H33 3.1470 no 2_765
H28B H50B 2.8100 no 1_664
H28B H51B 3.0942 no 1_664
H28B H52B 2.8653 no 1_664
H28B H63A 2.4257 no 2_765
H29A H25A 3.2243 no 2_775
H29A H27A 3.5203 no 2_775
H29A H33 2.9897 no 2_765
H29A H48B 2.7878 no 1_564
H29A H50A 2.8090 no 1_564
H29A H63A 3.5348 no 2_765
H29B C25 3.4559 no 2_775
H29B H25A 2.8080 no 2_775
H29B H25B 3.2398 no 2_775
H29B H27A 2.9983 no 2_775
H29B H27B 3.4165 no 2_775
H29B H50A 3.5089 no 1_564
H29B H52A 2.9407 no 2_766
H29B H52B 3.4295 no 2_766
H29B H54A 3.0683 no 2_766
H29B H54B 3.5864 no 2_766
H30A C24 3.2697 no 2_875
H30A C26 3.4949 no 2_875
H30A C54 3.5458 no 2_766
H30A H24A 2.4457 no 2_875
H30A H24B 3.3306 no 2_875
H30A H26A 2.6881 no 2_875
H30A H50B 3.2665 no 1_664
H30A H52B 3.5688 no 2_766
H30A H54A 3.3628 no 2_766
H30A H54B 2.8112 no 2_766
H30B C33 3.2487 no 2_765
H30B C34 3.3512 no 2_765
H30B C49 3.5442 no 1_664
H30B H24A 3.1775 no 2_875
H30B H26A 3.5795 no 2_875
H30B H33 2.5794 no 2_765
H30B H34 2.7950 no 2_765
H30B H49A 3.0733 no 1_664
H30B H49B 3.4281 no 1_664
H30B H50B 2.8834 no 1_664
H31A F10 2.6050 no 1_564
H31A H22B 3.4971 no 2_875
H31A H24A 3.3332 no 2_875
H31A H34 3.1640 no 2_765
H31A H40 2.8553 no 1_564
H31A H43 3.0762 no 1_564
H31B F10 3.5782 no 1_564
H31B O2 2.8607 no 1_564
H31B C34 3.4887 no 2_765
H31B C39 3.5467 no 1_564
H31B C40 3.3285 no 1_564
H31B H23B 3.1492 no 2_775
H31B H25A 3.4827 no 2_775
H31B H33 3.4704 no 2_765
H31B H34 3.0137 no 2_765
H31B H40 2.6323 no 1_564
H31B H48B 3.0959 no 1_564
H31C C23 3.4516 no 2_775
H31C H23A 3.0258 no 2_775
H31C H23B 2.9862 no 2_775
H31C H25A 3.0989 no 2_775
H31C H25B 3.2952 no 2_775
H31C H40 3.3779 no 1_564
H31C H54A 3.0178 no 2_766
H31C H54B 3.3806 no 2_766
H31C H56A 2.9998 no 2_766
H31C H56B 3.4826 no 2_766
H32 O3 2.4387 no .
H32 C63 3.1181 no .
H32 C64 3.3380 no .
H32 H5 3.0505 no .
H32 H13 2.8186 no 1_455
H32 H48A 3.3801 no 2_756
H32 H48B 3.4229 no 2_756
H32 H63A 3.1385 no .
H32 H64C 2.7276 no .
H33 O3 3.3869 no .
H33 C29 3.4696 no 2_765
H33 C30 3.3255 no 2_765
H33 C63 3.5376 no .
H33 H13 3.1696 no 1_455
H33 H28B 3.1470 no 2_765
H33 H29A 2.9897 no 2_765
H33 H30B 2.5794 no 2_765
H33 H31B 3.4704 no 2_765
H33 H48B 3.0332 no 2_756
H33 H49A 3.0992 no 2_656
H33 H51B 3.4455 no 2_656
H33 H63A 2.8870 no .
H34 F6 2.6927 no 2_756
H34 F8 3.0634 no 2_756
H34 F10 2.5206 no 2_756
H34 C30 3.5170 no 2_765
H34 C31 3.3741 no 2_765
H34 B2 3.1538 no 2_756
H34 H30B 2.7950 no 2_765
H34 H31A 3.1640 no 2_765
H34 H31B 3.0137 no 2_765
H34 H49A 3.0133 no 2_656
H35 F6 3.1833 no 2_756
H35 F8 2.5582 no 2_756
H35 F9 3.2370 no 2_756
H35 F10 3.5839 no 2_756
H35 O4 3.0451 no 1_455
H35 O4 2.7993 no 2_756
H35 C38 3.4039 no 2_756
H35 C39 3.4258 no 2_756
H35 B2 3.3201 no 2_756
H35 H14 3.5326 no 1_455
H38 F6 3.3326 no 1_455
H38 F9 3.2023 no 1_455
H38 O4 3.4705 no 1_455
H38 O4 2.5491 no 2_756
H38 H15 3.3563 no 2_756
H40 F8 3.5162 no .
H40 F10 3.3411 no .
H40 C31 3.1093 no 1_546
H40 H21B 2.7971 no 2_766
H40 H23B 3.1658 no 2_766
H40 H31A 2.8553 no 1_546
H40 H31B 2.6323 no 1_546
H40 H31C 3.3779 no 1_546
H43 F8 3.5193 no .
H43 F10 3.0076 no .
H43 H21A 3.5452 no 2_766
H43 H21B 3.3739 no 2_766
H43 H31A 3.0762 no 1_546
H44 C20 3.3993 no 2_866
H44 C58 3.2819 no 2_757
H44 C60 3.3647 no 2_757
H44 H20A 2.7554 no 2_866
H44 H20B 3.1167 no 2_866
H44 H58A 2.5463 no 2_757
H44 H58B 3.2430 no 2_757
H44 H60A 2.6433 no 2_757
H44 H60B 3.3256 no 2_757
H45 F1 3.4764 no 2_766
H45 F2 2.4588 no 2_766
H45 F3 3.1618 no 2_766
H45 B1 3.2177 no 2_766
H45 H2 3.3784 no 1_655
H45 H3 3.3062 no 1_655
H45 H17B 3.2212 no 2_766
H45 H18A 3.0400 no 2_866
H45 H60A 3.0019 no 2_757
H45 H62C 3.4200 no 2_757
H46 F3 2.6803 no 2_766
H46 O1 3.5964 no 2_766
H46 C3 3.3843 no 1_655
H46 C17 3.4671 no 2_766
H46 H2 3.2722 no 1_655
H46 H3 2.5856 no 1_655
H46 H17A 2.8683 no 2_766
H46 H17B 3.1466 no 2_766
H47A O4 3.5167 no 2_756
H47A N3 3.3802 no 2_756
H47A N4 2.8891 no 2_756
H47A C14 3.5208 no 2_756
H47A C15 2.9933 no 2_756
H47A C32 3.0895 no 2_756
H47A C33 3.3122 no 2_756
H47A C34 3.3281 no 2_756
H47A C35 3.1140 no 2_756
H47A C36 2.8838 no 2_756
H47A H15 2.8801 no 2_756
H47B F6 2.4962 no 1_455
H47B O4 2.6398 no 2_756
H47B C14 3.1424 no 2_756
H47B C15 3.2245 no 2_756
H47B H14 3.0050 no 2_756
H47B H15 3.1324 no 2_756
H48A N3 3.2941 no 2_756
H48A C11 3.2787 no 2_756
H48A C12 3.1696 no 2_756
H48A C13 3.0647 no 2_756
H48A C14 3.0888 no 2_756
H48A C15 3.1903 no 2_756
H48A C32 3.4578 no 2_756
H48A H13 3.5120 no 2_756
H48A H14 3.5641 no 2_756
H48A H32 3.3801 no 2_756
H48A H64C 3.4429 no 2_756
H48B C32 3.3095 no 2_756
H48B C33 3.0719 no 2_756
H48B H29A 2.7878 no 1_546
H48B H31B 3.0959 no 1_546
H48B H32 3.4229 no 2_756
H48B H33 3.0332 no 2_756
H49A F6 3.3721 no 1_455
H49A C13 3.5376 no 2_756
H49A C14 3.5755 no 2_756
H49A C33 3.3822 no 2_656
H49A C34 3.3382 no 2_656
H49A H13 3.4131 no 2_756
H49A H14 3.4980 no 2_756
H49A H30B 3.0733 no 1_446
H49A H33 3.0992 no 2_656
H49A H34 3.0133 no 2_656
H49B F6 3.3583 no 1_455
H49B C24 3.4829 no 2_766
H49B H23B 2.9560 no 2_766
H49B H24A 2.9315 no 2_766
H49B H25A 2.9358 no 2_766
H49B H30B 3.4281 no 1_446
H50A C25 3.4099 no 2_766
H50A C26 3.4952 no 2_766
H50A C27 3.4401 no 2_766
H50A H25A 2.6118 no 2_766
H50A H26A 3.2072 no 2_766
H50A H27A 2.6496 no 2_766
H50A H27B 3.4844 no 1_546
H50A H29A 2.8090 no 1_546
H50A H29B 3.5089 no 1_546
H50B C25 3.4763 no 2_766
H50B C26 3.2148 no 2_766
H50B C27 3.5860 no 2_766
H50B C28 3.3620 no 1_446
H50B C30 3.4797 no 1_446
H50B H24A 3.2947 no 2_766
H50B H25A 3.0191 no 2_766
H50B H26A 2.5123 no 2_766
H50B H27A 3.1404 no 2_766
H50B H28A 3.0566 no 1_446
H50B H28A 3.5180 no 2_766
H50B H28B 2.8100 no 1_446
H50B H30A 3.2665 no 1_446
H50B H30B 2.8834 no 1_446
H51A C12 3.3372 no 2_756
H51A C64 3.3986 no 2_756
H51A H12 3.2111 no 2_756
H51A H64A 3.3309 no 2_756
H51A H64C 2.6652 no 2_756
H51B O3 3.3057 no 2_656
H51B C12 3.5822 no 2_756
H51B C13 3.3849 no 2_756
H51B C63 3.4434 no 2_656
H51B H12 3.3904 no 2_756
H51B H13 3.0177 no 2_756
H51B H28B 3.0942 no 1_446
H51B H33 3.4455 no 2_656
H51B H63A 2.9496 no 2_656
H51B H63B 3.4778 no 2_656
H52A H27A 2.9531 no 2_766
H52A H27B 2.8807 no 1_546
H52A H28A 3.3179 no 2_766
H52A H29B 2.9407 no 2_766
H52A H64A 3.1022 no 2_756
H52B C26 3.3528 no 1_446
H52B C28 3.4652 no 1_446
H52B C28 3.5344 no 2_766
H52B H26A 3.0640 no 1_446
H52B H26B 2.7872 no 1_446
H52B H27A 3.4394 no 2_766
H52B H28A 3.2493 no 1_446
H52B H28A 2.7648 no 2_766
H52B H28B 2.8653 no 1_446
H52B H29B 3.4295 no 2_766
H52B H30A 3.5688 no 2_766
H53A F4 3.5338 no 2_656
H53A C64 3.1347 no 2_756
H53A H16A 3.5516 no 2_756
H53A H64A 2.7376 no 2_756
H53A H64B 3.0627 no 2_756
H53A H64C 3.0819 no 2_756
H53B F4 3.3360 no 2_656
H53B O3 3.5881 no 2_656
H53B C63 3.2948 no 2_656
H53B H5 3.5242 no 2_656
H53B H26B 3.2601 no 1_446
H53B H63A 3.3228 no 2_656
H53B H63B 2.5807 no 2_656
H54A H25B 2.9036 no 1_546
H54A H29B 3.0683 no 2_766
H54A H30A 3.3628 no 2_766
H54A H31C 3.0178 no 2_766
H54A H64A 3.4153 no 2_756
H54B C24 3.5868 no 1_446
H54B C30 3.5960 no 2_766
H54B H24A 3.4604 no 1_446
H54B H24B 2.8747 no 1_446
H54B H26A 3.4693 no 1_446
H54B H26B 3.0490 no 1_446
H54B H29B 3.5864 no 2_766
H54B H30A 2.8112 no 2_766
H54B H31C 3.3806 no 2_766
H55A H16A 3.2630 no 2_756
H55A H18B 2.9718 no 2_756
H55A H62A 3.5062 no 2_747
H55A H62B 2.9806 no 2_747
H55B F2 3.3209 no 2_656
H55B H18B 3.5552 no 2_756
H55B H61A 3.0431 no 2_647
H55B H62C 3.0196 no 2_647
H56A H23A 2.8844 no 1_546
H56A H31C 2.9998 no 2_766
H56A H61B 3.1422 no 2_747
H56B H22A 3.1921 no 1_446
H56B H24B 3.2506 no 1_446
H56B H31C 3.4826 no 2_766
H56B H61A 2.9644 no 2_647
H57A C60 3.5428 no 2_647
H57A H18B 3.1732 no 2_756
H57A H20B 3.0737 no 2_756
H57A H59A 2.9813 no 2_647
H57A H60A 2.8997 no 2_647
H57A H61A 3.2992 no 2_647
H57B C18 3.5338 no 2_756
H57B H18B 2.6436 no 2_756
H57B H19B 3.5171 no 2_756
H57B H20B 3.0571 no 2_756
H57B H60B 3.1949 no 2_747
H57B H61B 2.9521 no 2_747
H57B H62B 3.2773 no 2_747
H58A C44 3.3584 no 2_757
H58A H44 2.5463 no 2_757
H58A H59A 2.8709 no 2_647
H58B H19B 3.4156 no 1_546
H58B H21A 2.6849 no 1_546
H58B H44 3.2430 no 2_757
H58B H59B 3.2498 no 2_747
H58B H61B 3.3976 no 2_747
H59A C58 3.5126 no 2_647
H59A H20B 2.6991 no 2_756
H59A H22A 2.8614 no 2_756
H59A H57A 2.9813 no 2_647
H59A H58A 2.8709 no 2_647
H59A H59A 3.2536 no 2_647
H59B C20 3.4372 no 2_756
H59B C21 3.5316 no 2_756
H59B H20B 2.6880 no 2_756
H59B H21A 3.0373 no 2_756
H59B H22A 3.2122 no 2_756
H59B H58B 3.2498 no 2_747
H59B H59B 2.9850 no 2_747
H59B H60B 3.4296 no 2_747
H60A C44 3.1724 no 2_757
H60A C45 3.3649 no 2_757
H60A H19B 3.5775 no 1_546
H60A H44 2.6433 no 2_757
H60A H45 3.0019 no 2_757
H60A H57A 2.8997 no 2_647
H60B C19 3.3290 no 1_546
H60B C44 3.5894 no 2_757
H60B H17B 3.3301 no 1_546
H60B H18B 3.4968 no 1_546
H60B H19B 2.3867 no 1_546
H60B H44 3.3256 no 2_757
H60B H57B 3.1949 no 2_747
H60B H59B 3.4296 no 2_747
H61A C22 3.3316 no 2_756
H61A C23 3.4501 no 2_756
H61A C24 3.3492 no 2_756
H61A C56 3.5974 no 2_647
H61A H22A 2.5094 no 2_756
H61A H23A 3.2293 no 2_756
H61A H24B 2.5300 no 2_756
H61A H55B 3.0431 no 2_647
H61A H56B 2.9644 no 2_647
H61A H57A 3.2992 no 2_647
H61B C22 3.3970 no 2_756
H61B C23 3.2619 no 2_756
H61B H21A 3.2727 no 2_756
H61B H22A 2.8619 no 2_756
H61B H23A 2.6200 no 2_756
H61B H24B 3.1449 no 2_756
H61B H56A 3.1422 no 2_747
H61B H57B 2.9521 no 2_747
H61B H58B 3.3976 no 2_747
H62A C24 3.5302 no 2_756
H62A C25 3.5320 no 2_756
H62A C63 3.5315 no 1_546
H62A C64 3.3695 no 1_546
H62A H23A 3.5277 no 2_756
H62A H24B 2.8744 no 2_756
H62A H25B 2.9230 no 2_756
H62A H26B 3.3283 no 2_756
H62A H55A 3.5062 no 2_747
H62A H63B 2.8030 no 1_546
H62A H64A 2.9409 no 1_546
H62A H64B 3.1895 no 1_546
H62B C17 3.2844 no 1_546
H62B C18 3.5760 no 1_546
H62B H16A 3.0717 no 1_546
H62B H17B 2.5773 no 1_546
H62B H18B 3.0450 no 1_546
H62B H19B 3.5809 no 1_546
H62B H55A 2.9806 no 2_747
H62B H57B 3.2773 no 2_747
H62B H64B 3.3443 no 1_546
H62C F1 2.8609 no 1_546
H62C F2 3.3755 no 1_546
H62C H17B 3.2164 no 1_546
H62C H45 3.4200 no 2_757
H62C H55B 3.0196 no 2_647
H62C H63B 3.0524 no 1_546
H62C H64B 3.5836 no 1_546
H63A C26 3.5820 no 2_765
H63A C27 3.3389 no 2_765
H63A C28 3.2033 no 2_765
H63A C33 3.5983 no .
H63A H26B 2.9008 no 2_765
H63A H27B 2.9172 no 2_765
H63A H28B 2.4257 no 2_765
H63A H29A 3.5348 no 2_765
H63A H32 3.1385 no .
H63A H33 2.8870 no .
H63A H51B 2.9496 no 2_656
H63A H53B 3.3228 no 2_656
H63B F1 2.8866 no .
H63B C53 3.5425 no 2_656
H63B C62 3.3405 no 1_564
H63B H26B 2.9135 no 2_765
H63B H51B 3.4778 no 2_656
H63B H53B 2.5807 no 2_656
H63B H62A 2.8030 no 1_564
H63B H62C 3.0524 no 1_564
H64A C27 3.4696 no 2_765
H64A C52 3.5959 no 2_756
H64A C53 3.4417 no 2_756
H64A H25B 3.2560 no 2_765
H64A H26B 3.2082 no 2_765
H64A H27B 2.6436 no 2_765
H64A H51A 3.3309 no 2_756
H64A H52A 3.1022 no 2_756
H64A H53A 2.7376 no 2_756
H64A H54A 3.4153 no 2_756
H64A H62A 2.9409 no 1_564
H64B F1 3.2392 no .
H64B O1 3.5001 no .
H64B C8 3.2466 no .
H64B C9 3.1728 no .
H64B C16 3.5153 no .
H64B C62 3.5638 no 1_564
H64B H9 3.2374 no .
H64B H16A 2.7465 no .
H64B H53A 3.0627 no 2_756
H64B H62A 3.1895 no 1_564
H64B H62B 3.3443 no 1_564
H64B H62C 3.5836 no 1_564
H64C C9 3.5947 no .
H64C C32 3.5418 no .
H64C C51 3.5519 no 2_756
H64C H27B 3.5092 no 2_765
H64C H32 2.7276 no .
H64C H48A 3.4429 no 2_756
H64C H51A 2.6652 no 2_756
H64C H53A 3.0819 no 2_756

loop_
_geom_hbond_atom_site_label_D
_geom_hbond_atom_site_label_H
_geom_hbond_atom_site_label_A
_geom_hbond_distance_DA
_geom_hbond_distance_DH
_geom_hbond_distance_HA
_geom_hbond_angle_DHA
_geom_hbond_publ_flag
O3 H5 F1 2.924(6) 0.82(5) 2.17(6) 153(5) no

loop_
_geom_torsion_atom_site_label_1
_geom_torsion_atom_site_label_2
_geom_torsion_atom_site_label_3
_geom_torsion_atom_site_label_4
_geom_torsion
_geom_torsion_publ_flag
N1 Zn1 N2 C6 -4.83(14) no
N1 Zn1 N2 C10 -179.88(15) no
N2 Zn1 N1 C1 -179.97(16) no
N2 Zn1 N1 C5 5.90(13) no
N1 Zn1 N3 C11 -25.6(3) no
N1 Zn1 N3 C15 163.5(2) no
N3 Zn1 N1 C1 -163.7(2) no
N3 Zn1 N1 C5 22.1(3) no
N1 Zn1 N4 C32 85.1(2) no
N1 Zn1 N4 C36 -94.64(18) no
N4 Zn1 N1 C1 71.1(2) no
N4 Zn1 N1 C5 -103.00(16) no
N1 Zn1 N5 C37 89.99(15) no
N1 Zn1 N5 C41 -81.55(18) no
N5 Zn1 N1 C1 -10.15(18) no
N5 Zn1 N1 C5 175.71(12) no
N1 Zn1 N6 C42 102.36(16) no
N1 Zn1 N6 C46 -83.57(19) no
N6 Zn1 N1 C1 -81.72(17) no
N6 Zn1 N1 C5 104.14(14) no
N2 Zn1 N3 C11 -9.36(13) no
N2 Zn1 N3 C15 179.77(16) no
N3 Zn1 N2 C6 -177.36(15) no
N3 Zn1 N2 C10 7.59(14) no
N2 Zn1 N4 C32 6.5(2) no
N2 Zn1 N4 C36 -173.20(14) no
N4 Zn1 N2 C6 87.90(17) no
N4 Zn1 N2 C10 -87.15(17) no
N2 Zn1 N6 C42 178.87(14) no
N2 Zn1 N6 C46 -7.1(2) no
N6 Zn1 N2 C6 -90.86(15) no
N6 Zn1 N2 C10 94.08(15) no
N3 Zn1 N4 C32 -72.9(2) no
N3 Zn1 N4 C36 107.36(17) no
N4 Zn1 N3 C11 99.20(16) no
N4 Zn1 N3 C15 -71.7(2) no
N3 Zn1 N5 C37 -102.08(15) no
N3 Zn1 N5 C41 86.38(19) no
N5 Zn1 N3 C11 -178.44(12) no
N5 Zn1 N3 C15 10.69(19) no
N3 Zn1 N6 C42 -104.29(16) no
N3 Zn1 N6 C46 69.8(2) no
N6 Zn1 N3 C11 -107.50(14) no
N6 Zn1 N3 C15 81.64(17) no
N4 Zn1 N5 C37 -5.63(16) no
N4 Zn1 N5 C41 -177.17(18) no
N5 Zn1 N4 C32 -177.20(18) no
N5 Zn1 N4 C36 3.06(16) no
N4 Zn1 N6 C42 1.4(4) no
N4 Zn1 N6 C46 175.5(2) no
N6 Zn1 N4 C32 -176.1(2) no
N6 Zn1 N4 C36 4.2(4) no
N5 Zn1 N6 C42 2.52(14) no
N5 Zn1 N6 C46 176.58(19) no
N6 Zn1 N5 C37 174.90(16) no
N6 Zn1 N5 C41 3.36(17) no
N1 Co1 N2 C6 5.02(12) no
N1 Co1 N2 C10 -178.73(14) no
N2 Co1 N1 C1 179.27(16) no
N2 Co1 N1 C5 -3.39(12) no
N1 Co1 N3 C11 7.7(2) no
N1 Co1 N3 C15 -171.80(13) no
N3 Co1 N1 C1 171.50(13) no
N3 Co1 N1 C5 -11.2(2) no
N1 Co1 N4 C32 82.58(18) no
N1 Co1 N4 C36 -96.92(15) no
N4 Co1 N1 C1 78.90(16) no
N4 Co1 N1 C5 -103.76(13) no
N1 Co1 N5 C37 81.04(16) no
N1 Co1 N5 C41 -89.92(15) no
N5 Co1 N1 C1 3.87(16) no
N5 Co1 N1 C5 -178.79(12) no
N1 Co1 N6 C42 101.19(15) no
N1 Co1 N6 C46 -84.25(18) no
N6 Co1 N1 C1 -75.41(16) no
N6 Co1 N1 C5 101.94(14) no
N2 Co1 N3 C11 -0.07(11) no
N2 Co1 N3 C15 -179.57(16) no
N3 Co1 N2 C6 -178.55(14) no
N3 Co1 N2 C10 -2.29(12) no
N2 Co1 N4 C32 5.80(19) no
N2 Co1 N4 C36 -173.70(13) no
N4 Co1 N2 C6 92.83(13) no
N4 Co1 N2 C10 -90.92(14) no
N2 Co1 N6 C42 179.16(13) no
N2 Co1 N6 C46 -6.3(2) no
N6 Co1 N2 C6 -86.94(14) no
N6 Co1 N2 C10 89.32(14) no
N3 Co1 N4 C32 -70.82(18) no
N3 Co1 N4 C36 109.68(15) no
N4 Co1 N3 C11 100.12(13) no
N4 Co1 N3 C15 -79.39(16) no
N3 Co1 N5 C37 -93.23(16) no
N3 Co1 N5 C41 95.80(15) no
N5 Co1 N3 C11 175.04(11) no
N5 Co1 N3 C15 -4.47(17) no
N3 Co1 N6 C42 -103.26(15) no
N3 Co1 N6 C46 71.30(18) no
N6 Co1 N3 C11 -105.43(14) no
N6 Co1 N3 C15 75.06(16) no
N4 Co1 N5 C37 -6.47(15) no
N4 Co1 N5 C41 -177.44(17) no
N5 Co1 N4 C32 -177.09(19) no
N5 Co1 N4 C36 3.41(13) no
N4 Co1 N6 C42 -0.3(3) no
N4 Co1 N6 C46 174.24(15) no
N6 Co1 N4 C32 -174.71(16) no
N6 Co1 N4 C36 5.8(3) no
N5 Co1 N6 C42 2.02(14) no
N5 Co1 N6 C46 176.58(19) no
N6 Co1 N5 C37 174.60(18) no
N6 Co1 N5 C41 3.64(14) no
F5 F4 B1 F1 134.0(12) no
F5 F4 B1 F2 -110.2(11) no
F5 F4 B1 F3 18.7(16) no
F5 F4 B1 F5 0.0(8) no
B1 F4 F5 B1 0.0(3) no
F4 F5 B1 F1 -57.1(13) no
F4 F5 B1 F2 85.6(13) no
F4 F5 B1 F3 -165.5(13) no
F4 F5 B1 F4 -0.0(10) no
C8 O1 C16 C17 173.57(19) no
C16 O1 C8 C7 -170.64(19) no
C16 O1 C8 C9 9.0(3) no
C39 O2 C47 C48 176.9(2) no
C47 O2 C39 C38 3.9(4) no
C47 O2 C39 C40 -176.6(2) no
Zn1 N1 C1 C2 -173.79(14) no
Zn1 N1 C5 C4 174.06(14) no
Zn1 N1 C5 C6 -6.1(2) no
Co1 N1 C1 C2 177.37(13) no
Co1 N1 C5 C4 -178.21(13) no
Co1 N1 C5 C6 1.6(2) no
C1 N1 C5 C4 -0.6(3) no
C1 N1 C5 C6 179.16(18) no
C5 N1 C1 C2 0.1(3) no
Zn1 N2 C6 C5 3.0(2) no
Zn1 N2 C6 C7 -176.47(14) no
Zn1 N2 C10 C9 175.71(14) no
Zn1 N2 C10 C11 -4.6(2) no
Co1 N2 C6 C5 -5.6(2) no
Co1 N2 C6 C7 174.86(13) no
Co1 N2 C10 C9 -175.61(13) no
Co1 N2 C10 C11 4.0(2) no
C6 N2 C10 C9 0.6(3) no
C6 N2 C10 C11 -179.71(17) no
C10 N2 C6 C5 178.09(17) no
C10 N2 C6 C7 -1.4(3) no
Zn1 N3 C11 C10 9.8(2) no
Zn1 N3 C11 C12 -169.93(15) no
Zn1 N3 C15 C14 169.12(15) no
Co1 N3 C11 C10 2.1(2) no
Co1 N3 C11 C12 -177.66(14) no
Co1 N3 C15 C14 178.05(14) no
C11 N3 C15 C14 -1.4(3) no
C15 N3 C11 C10 -178.37(18) no
C15 N3 C11 C12 1.9(3) no
Zn1 N4 C32 C33 179.85(18) no
Zn1 N4 C36 C35 -179.65(17) no
Zn1 N4 C36 C37 -0.3(3) no
Co1 N4 C32 C33 -179.90(16) no
Co1 N4 C36 C35 -179.86(15) no
Co1 N4 C36 C37 -0.5(3) no
C32 N4 C36 C35 0.6(4) no
C32 N4 C36 C37 180.0(2) no
C36 N4 C32 C33 -0.4(4) no
Zn1 N5 C37 C36 7.0(3) no
Zn1 N5 C37 C38 -172.15(17) no
Zn1 N5 C41 C40 170.50(16) no
Zn1 N5 C41 C42 -8.2(3) no
Co1 N5 C37 C36 8.2(3) no
Co1 N5 C37 C38 -170.91(15) no
Co1 N5 C41 C40 170.53(16) no
Co1 N5 C41 C42 -8.2(3) no
C37 N5 C41 C40 -0.6(4) no
C37 N5 C41 C42 -179.3(2) no
C41 N5 C37 C36 178.9(2) no
C41 N5 C37 C38 -0.2(4) no
Zn1 N6 C42 C41 -7.1(3) no
Zn1 N6 C42 C43 172.54(17) no
Zn1 N6 C46 C45 -172.49(17) no
Co1 N6 C42 C41 -6.8(3) no
Co1 N6 C42 C43 172.92(16) no
Co1 N6 C46 C45 -173.05(16) no
C42 N6 C46 C45 1.3(4) no
C46 N6 C42 C41 178.2(2) no
C46 N6 C42 C43 -2.1(4) no
N1 C1 C2 C3 -0.2(4) no
C1 C2 C3 C4 0.8(4) no
C2 C3 C4 C5 -1.3(4) no
C3 C4 C5 N1 1.2(3) no
C3 C4 C5 C6 -178.5(2) no
N1 C5 C6 N2 2.4(3) no
N1 C5 C6 C7 -178.13(18) no
C4 C5 C6 N2 -177.8(2) no
C4 C5 C6 C7 1.7(3) no
N2 C6 C7 C8 1.4(3) no
C5 C6 C7 C8 -178.02(19) no
C6 C7 C8 O1 179.0(2) no
C6 C7 C8 C9 -0.7(4) no
O1 C8 C9 C10 -179.7(2) no
C7 C8 C9 C10 -0.1(3) no
C8 C9 C10 N2 0.1(3) no
C8 C9 C10 C11 -179.51(19) no
N2 C10 C11 N3 -3.9(3) no
N2 C10 C11 C12 175.86(18) no
C9 C10 C11 N3 175.8(2) no
C9 C10 C11 C12 -4.5(3) no
N3 C11 C12 C13 -0.7(3) no
C10 C11 C12 C13 179.59(19) no
C11 C12 C13 C14 -1.0(4) no
C12 C13 C14 C15 1.4(4) no
C13 C14 C15 N3 -0.2(4) no
O1 C16 C17 C18 173.21(18) no
C16 C17 C18 C19 -177.24(19) no
C17 C18 C19 C20 170.5(2) no
C18 C19 C20 C21 176.3(2) no
C19 C20 C21 C22 178.8(2) no
C20 C21 C22 C23 174.2(2) no
C21 C22 C23 C24 -175.5(2) no
C22 C23 C24 C25 175.2(2) no
C23 C24 C25 C26 179.3(2) no
C24 C25 C26 C27 -174.4(2) no
C25 C26 C27 C28 174.4(2) no
C26 C27 C28 C29 -178.6(2) no
C27 C28 C29 C30 175.0(2) no
C28 C29 C30 C31 179.9(2) no
N4 C32 C33 C34 0.3(4) no
C32 C33 C34 C35 -0.4(4) no
C33 C34 C35 C36 0.6(4) no
C34 C35 C36 N4 -0.7(4) no
C34 C35 C36 C37 -180.0(2) no
N4 C36 C37 N5 -4.5(3) no
N4 C36 C37 C38 174.6(2) no
C35 C36 C37 N5 174.8(2) no
C35 C36 C37 C38 -6.1(4) no
N5 C37 C38 C39 1.1(4) no
C36 C37 C38 C39 -177.9(2) no
C37 C38 C39 O2 178.3(2) no
C37 C38 C39 C40 -1.3(4) no
O2 C39 C40 C41 -179.0(2) no
C38 C39 C40 C41 0.6(4) no
C39 C40 C41 N5 0.4(4) no
C39 C40 C41 C42 178.9(2) no
N5 C41 C42 N6 9.8(3) no
N5 C41 C42 C43 -169.9(2) no
C40 C41 C42 N6 -168.9(2) no
C40 C41 C42 C43 11.5(4) no
N6 C42 C43 C44 0.8(4) no
C41 C42 C43 C44 -179.6(2) no
C42 C43 C44 C45 1.3(5) no
C43 C44 C45 C46 -2.1(5) no
C44 C45 C46 N6 0.8(5) no
O2 C47 C48 C49 76.4(3) no
C47 C48 C49 C50 -173.1(2) no
C48 C49 C50 C51 -62.2(4) no
C49 C50 C51 C52 177.0(3) no
C50 C51 C52 C53 -176.0(3) no
C51 C52 C53 C54 174.6(3) no
C52 C53 C54 C55 -173.2(4) no
C53 C54 C55 C56 -179.5(4) no
C54 C55 C56 C57 -176.4(5) no
C55 C56 C57 C58 -179.9(6) no
C56 C57 C58 C59 -178.4(6) no
C57 C58 C59 C60 178.4(7) no
C58 C59 C60 C61 -178.7(6) no
C59 C60 C61 C62 177.1(7) no
